data_7717564
loop_
_publ_author_name
'Jin, Jun-Lin'
'Zhang, Sheng-Fa'
'Fang, Jun-Jie'
'Shen, Yang-Lin'
'Xie, Yun-Peng'
'Lu, Xing'

_publ_section_title
;
 Assembly of silver(I)-copper(I) bimetallic thiolate complexes assisted by
 phenacetylene stabilizers
;
_journal_name_full 'Dalton Transactions'
_journal_paper_doi 10.1039/D4DT02753A
_journal_year 2024
_chemical_formula_sum 'C102 H126 Ag5.81 Cu5.2 F12 O P8 S9'
_chemical_formula_weight 3088.60
_space_group_crystal_system triclinic
_space_group_IT_number 2
_space_group_name_Hall '-P 1'
_space_group_name_H-M_alt 'P -1'
_atom_sites_solution_hydrogens geom
_audit_creation_method SHELXL-2014/7
_audit_update_record
;
2024-11-18 deposited with the CCDC.	2024-11-25 downloaded from the CCDC.
;
_cell_angle_alpha 60.445(2)
_cell_angle_beta 64.889(2)
_cell_angle_gamma 86.266(2)
_cell_formula_units_Z 2
_cell_length_a 18.2666(13)
_cell_length_b 21.1885(14)
_cell_length_c 21.1999(14)
_cell_measurement_reflns_used 9774
_cell_measurement_temperature 173(2)
_cell_measurement_theta_max 23.5527
_cell_measurement_theta_min 2.9316
_cell_volume 6353.8(8)
_computing_cell_refinement 'SAINT (Bruker, 2014)'
_computing_data_collection 'Apex3 (Bruker, 2015)'
_computing_data_reduction 'SAINT (Bruker, 2014)'
_computing_molecular_graphics 'Bruker SHELXTL'
_computing_publication_material 'Bruker SHELXTL'
_computing_structure_refinement 'SHELXL-2014/7 (Sheldrick, 2014)'
_computing_structure_solution 'SHELXTL XT-2014/4 (Sheldrick, 2014)'
_diffrn_ambient_temperature 173(2)
_diffrn_measured_fraction_theta_full 0.998
_diffrn_measured_fraction_theta_max 0.998
_diffrn_measurement_device_type 'Bruker D8 Venture'
_diffrn_radiation_type MoK\a
_diffrn_radiation_wavelength 0.71073
_diffrn_reflns_av_R_equivalents 0.0634
_diffrn_reflns_av_unetI/netI 0.0531
_diffrn_reflns_Laue_measured_fraction_full 0.998
_diffrn_reflns_Laue_measured_fraction_max 0.998
_diffrn_reflns_limit_h_max 20
_diffrn_reflns_limit_h_min -20
_diffrn_reflns_limit_k_max 23
_diffrn_reflns_limit_k_min -23
_diffrn_reflns_limit_l_max 23
_diffrn_reflns_limit_l_min -23
_diffrn_reflns_number 86632
_diffrn_reflns_point_group_measured_fraction_full 0.998
_diffrn_reflns_point_group_measured_fraction_max 0.998
_diffrn_reflns_theta_full 23.256
_diffrn_reflns_theta_max 23.256
_diffrn_reflns_theta_min 2.860
_exptl_absorpt_coefficient_mu 2.031
_exptl_absorpt_correction_T_max 0.7452
_exptl_absorpt_correction_T_min 0.6661
_exptl_absorpt_correction_type multi-scan
_exptl_absorpt_process_details 'SADABS; Bruker, 2000'
_exptl_crystal_colour yellow
_exptl_crystal_density_diffrn 1.614
_exptl_crystal_description block
_exptl_crystal_F_000 3083
_exptl_crystal_size_max 0.3
_exptl_crystal_size_mid 0.1
_exptl_crystal_size_min 0.05
_refine_diff_density_max 2.024
_refine_diff_density_min -0.890
_refine_diff_density_rms 0.126
_refine_ls_extinction_method none
_refine_ls_goodness_of_fit_ref 1.040
_refine_ls_hydrogen_treatment constr
_refine_ls_matrix_type full
_refine_ls_number_parameters 1510
_refine_ls_number_reflns 18212
_refine_ls_number_restraints 811
_refine_ls_restrained_S_all 5.874
_refine_ls_R_factor_all 0.0935
_refine_ls_R_factor_gt 0.0543
_refine_ls_shift/su_max 0.096
_refine_ls_shift/su_mean 0.002
_refine_ls_structure_factor_coef Fsqd
_refine_ls_weighting_details 'w=1/[\s^2^(Fo^2^)+(0.0742P)^2^+40.1739P] where P=(Fo^2^+2Fc^2^)/3'
_refine_ls_weighting_scheme calc
_refine_ls_wR_factor_gt 0.1388
_refine_ls_wR_factor_ref 0.1647
_reflns_Friedel_coverage 0.000
_reflns_number_gt 12483
_reflns_number_total 18212
_reflns_threshold_expression 'I > 2\s(I)'
_cod_data_source_file d4dt02753a2.cif
_cod_data_source_block compound1
_cod_depositor_comments
;
The following automatic conversions were performed:

data item '_exptl_absorpt_correction_type' value 'Multi-scan' was
changed to 'multi-scan' in accordance with the
/home/data/users/saulius/crontab/automatic-downloads/rss-feeds/RSC/lib/dictionaries/cif_core.dic
dictionary named 'cif_core.dic' version 2.4.2 last updated on
2011-04-26.

Automatic conversion script
Id: cif_fix_values 8170 2020-07-09 18:12:32Z antanas 
;
_cod_original_formula_sum 'C102 H126 Ag5.81 Cu5.20 F12 O P8 S9'
_cod_database_code 7717564
_shelx_shelxl_version_number 2014/7
_shelx_space_group_comment
;
The symmetry employed for this shelxl refinement is uniquely defined
by the following loop, which should always be used as a source of
symmetry information in preference to the above space-group names.
They are only intended as comments.
;

loop_
_space_group_symop_operation_xyz
'x, y, z'
'-x, -y, -z'

loop_
_atom_site_label
_atom_site_type_symbol
_atom_site_fract_x
_atom_site_fract_y
_atom_site_fract_z
_atom_site_U_iso_or_equiv
_atom_site_adp_type
_atom_site_occupancy
_atom_site_site_symmetry_order
_atom_site_calc_flag
_atom_site_refinement_flags_posn
_atom_site_refinement_flags_adp
_atom_site_refinement_flags_occupancy
_atom_site_disorder_assembly
_atom_site_disorder_group
Ag1 Ag 0.32345(5) 0.36203(4) 0.47971(4) 0.0476(2) Uani 1 1 d . . . . .
Ag2 Ag 0.1856(5) 0.2896(4) 0.4718(3) 0.0471(7) Uani 0.7581 1 d . . P A 1
Ag3 Ag 0.32379(5) 0.37318(4) 0.28328(5) 0.0511(2) Uani 1 1 d . . . . .
Ag5 Ag 0.32458(5) 0.17998(4) 0.46599(5) 0.0585(2) Uani 1 1 d . . . . .
Cu1 Cu 0.2293(2) 0.5133(2) 0.3257(2) 0.0367(6) Uani 0.836 1 d . . P A 1
Ag9 Ag 0.2188(9) 0.5162(8) 0.3125(9) 0.0367(6) Uani 0.164 1 d . . P A 2
Cu2 Cu 0.4060(8) 0.5365(6) 0.2370(8) 0.0317(12) Uani 0.7445 1 d . . P A 1
Ag12 Ag 0.3937(16) 0.5260(13) 0.2453(15) 0.0317(12) Uani 0.2555 1 d . . P A 2
Cu3 Cu 0.3968(7) 0.2378(4) 0.5949(6) 0.0297(10) Uani 0.695 1 d . . P A 1
Ag6 Ag 0.3980(11) 0.2205(6) 0.5980(10) 0.0297(10) Uani 0.305 1 d . . P A 2
Cu4 Cu 0.4473(12) 0.3233(9) 0.3585(8) 0.0384(15) Uani 0.7835 1 d . . P A 1
Ag14 Ag 0.448(3) 0.323(2) 0.349(2) 0.0384(15) Uani 0.2165 1 d . . P A 2
Cu5 Cu 0.2100(4) 0.2116(3) 0.6844(4) 0.0429(6) Uani 0.4815 1 d . . P A 1
Ag7 Ag 0.2250(2) 0.19088(16) 0.6811(2) 0.0429(6) Uani 0.5185 1 d . . P A 2
Cu8 Cu 0.2102(7) 0.1554(8) 0.3741(8) 0.0389(13) Uani 0.6624 1 d . . P A 1
Ag8 Ag 0.2283(9) 0.1517(10) 0.3646(10) 0.0389(13) Uani 0.3376 1 d . . P A 2
Cu9 Cu 0.3928(11) 0.1752(8) 0.3037(7) 0.0359(13) Uani 0.7509 1 d . . P A 1
Ag11 Ag 0.400(2) 0.1821(17) 0.2897(14) 0.0359(13) Uani 0.2491 1 d . . P A 2
S1 S 0.31893(16) 0.49074(14) 0.37939(15) 0.0476(2) Uani 1 1 d . . . . .
S2 S 0.18935(17) 0.40080(14) 0.35272(17) 0.0518(6) Uani 1 1 d . . . . .
S3 S 0.18666(16) 0.28578(16) 0.58664(17) 0.0571(7) Uani 1 1 d . . . . .
S4 S 0.18650(18) 0.17246(14) 0.47467(16) 0.0554(7) Uani 1 1 d . . . . .
S5 S 0.45902(16) 0.43326(12) 0.24717(14) 0.0442(6) Uani 1 1 d . . . . .
S6 S 0.45772(17) 0.22174(13) 0.34498(16) 0.0487(6) Uani 1 1 d . . . . .
S7 S 0.31012(16) 0.14706(13) 0.60331(15) 0.0464(6) Uani 1 1 d . . . . .
S8 S 0.31389(15) 0.26736(13) 0.26229(13) 0.0406(5) Uani 1 1 d . . . . .
S9 S 0.45536(16) 0.31874(12) 0.46130(14) 0.0436(6) Uani 1 1 d . . . . .
P2 P 0.2662(2) -0.03550(15) 1.10567(18) 0.0622(8) Uani 1 1 d D . . . .
P3 P 0.21236(15) 0.14639(15) 0.80806(15) 0.0469(6) Uani 1 1 d . . . . .
P4 P 0.39278(14) 0.21414(14) 0.71204(14) 0.0407(6) Uani 1 1 d . . . . .
P5 P 0.21908(15) 0.63225(14) 0.25832(16) 0.0432(6) Uani 1 1 d D . . . .
P6 P 0.39835(15) 0.64599(13) 0.14743(14) 0.0385(6) Uani 1 1 d . . . . .
P7 P 0.20781(16) 0.07599(15) 0.32916(16) 0.0473(6) Uani 1 1 d D . . . .
P8 P 0.39019(16) 0.07994(14) 0.28426(16) 0.0440(6) Uani 1 1 d . . . . .
F1 F 0.2100(7) -0.0708(6) 1.0889(7) 0.154(4) Uani 1 1 d D . . . .
F2 F 0.3129(6) -0.1005(4) 1.1109(6) 0.114(3) Uani 1 1 d D . . . .
F3 F 0.2099(7) -0.0843(5) 1.1987(5) 0.152(4) Uani 1 1 d D . . . .
F4 F 0.3190(7) -0.0022(5) 1.1246(6) 0.154(4) Uani 1 1 d D . . . .
F5 F 0.2141(7) 0.0274(5) 1.1009(6) 0.146(4) Uani 1 1 d . . . . .
F6 F 0.3160(6) 0.0138(4) 1.0122(4) 0.116(3) Uani 1 1 d D . . . .
O1 O 0.1776(17) 0.4035(15) 0.986(2) 0.111(7) Uani 0.3989 1 d . U P B 1
O1A O 0.112(3) 0.450(3) 1.079(3) 0.120(10) Uani 0.2095 1 d . U P C 2
C1 C 0.1685(6) 0.6642(6) 0.3289(7) 0.053(3) Uani 1 1 d . . . . .
C2 C 0.1386(9) 0.6128(8) 0.4126(8) 0.089(4) Uani 1 1 d . . . . .
H2 H 0.1451 0.5629 0.4304 0.107 Uiso 1 1 calc R U . . .
C3 C 0.1005(10) 0.6336(9) 0.4685(9) 0.109(5) Uani 1 1 d . . . . .
H3 H 0.0776 0.5982 0.5250 0.131 Uiso 1 1 calc R U . . .
C4 C 0.0958(9) 0.7048(9) 0.4423(9) 0.093(4) Uani 1 1 d . . . . .
H4 H 0.0708 0.7191 0.4816 0.111 Uiso 1 1 calc R U . . .
C5 C 0.1249(7) 0.7579(7) 0.3623(9) 0.075(4) Uani 1 1 d . . . . .
H5 H 0.1200 0.8079 0.3461 0.091 Uiso 1 1 calc R U . . .
C6 C 0.1624(7) 0.7365(6) 0.3042(8) 0.066(3) Uani 1 1 d . . . . .
H6 H 0.1834 0.7722 0.2479 0.080 Uiso 1 1 calc R U . . .
C7 C 0.1700(7) 0.6644(6) 0.1911(7) 0.059(3) Uani 1 1 d . . . . .
C8 C 0.1922(8) 0.7307(8) 0.1233(8) 0.081(4) Uani 1 1 d . . . . .
H8 H 0.2345 0.7661 0.1090 0.097 Uiso 1 1 calc R U . . .
C9 C 0.1545(10) 0.7486(10) 0.0737(10) 0.114(6) Uani 1 1 d . . . . .
H9 H 0.1719 0.7948 0.0243 0.136 Uiso 1 1 calc R U . . .
C10 C 0.0906(11) 0.6970(12) 0.0983(12) 0.115(6) Uani 1 1 d . . . . .
H10 H 0.0663 0.7073 0.0633 0.137 Uiso 1 1 calc R U . . .
C11 C 0.0603(11) 0.6302(10) 0.1728(12) 0.117(6) Uani 1 1 d . . . . .
H11 H 0.0131 0.5977 0.1911 0.140 Uiso 1 1 calc R U . . .
C12 C 0.1011(9) 0.6139(8) 0.2180(10) 0.093(4) Uani 1 1 d . . . . .
H12 H 0.0835 0.5683 0.2680 0.111 Uiso 1 1 calc R U . . .
C13 C 0.3675(5) 0.6468(5) 0.0761(5) 0.039(2) Uani 1 1 d . . . . .
C14 C 0.3779(7) 0.7106(6) 0.0043(6) 0.056(3) Uani 1 1 d . . . . .
H14 H 0.4050 0.7562 -0.0111 0.067 Uiso 1 1 calc R U . . .
C15 C 0.3491(8) 0.7075(7) -0.0441(7) 0.075(4) Uani 1 1 d . . . . .
H15 H 0.3557 0.7513 -0.0926 0.090 Uiso 1 1 calc R U . . .
C16 C 0.3110(7) 0.6424(7) -0.0238(7) 0.066(3) Uani 1 1 d . . . . .
H16 H 0.2915 0.6411 -0.0583 0.080 Uiso 1 1 calc R U . . .
C17 C 0.3007(7) 0.5796(6) 0.0454(6) 0.057(3) Uani 1 1 d . . . . .
H17 H 0.2735 0.5342 0.0601 0.068 Uiso 1 1 calc R U . . .
C18 C 0.3298(6) 0.5819(5) 0.0938(6) 0.049(2) Uani 1 1 d . . . . .
H18 H 0.3239 0.5373 0.1414 0.058 Uiso 1 1 calc R U . . .
C19 C 0.4945(6) 0.7142(5) 0.0859(6) 0.046(2) Uani 1 1 d . . . . .
C20 C 0.4970(8) 0.7888(6) 0.0577(9) 0.089(4) Uani 1 1 d . . . . .
H20 H 0.4472 0.8073 0.0701 0.106 Uiso 1 1 calc R U . . .
C21 C 0.5705(8) 0.8361(7) 0.0123(9) 0.099(5) Uani 1 1 d . . . . .
H21 H 0.5722 0.8867 -0.0036 0.118 Uiso 1 1 calc R U . . .
C22 C 0.6419(7) 0.8099(8) -0.0102(7) 0.079(4) Uani 1 1 d . . . . .
H22 H 0.6930 0.8433 -0.0450 0.095 Uiso 1 1 calc R U . . .
C23 C 0.6408(7) 0.7370(8) 0.0166(7) 0.068(3) Uani 1 1 d . . . . .
H23 H 0.6907 0.7191 0.0018 0.082 Uiso 1 1 calc R U . . .
C24 C 0.5668(6) 0.6893(6) 0.0653(6) 0.048(2) Uani 1 1 d . . . . .
H24 H 0.5658 0.6380 0.0850 0.058 Uiso 1 1 calc R U . . .
C25 C 0.4826(6) 0.0769(5) 0.2062(6) 0.048(2) Uani 1 1 d . . . . .
C26 C 0.5566(7) 0.0985(6) 0.1974(7) 0.062(3) Uani 1 1 d . . . . .
H26 H 0.5585 0.1159 0.2304 0.074 Uiso 1 1 calc R U . . .
C27 C 0.6301(8) 0.0954(7) 0.1402(8) 0.072(3) Uani 1 1 d . . . . .
H27 H 0.6811 0.1090 0.1362 0.087 Uiso 1 1 calc R U . . .
C28 C 0.6295(8) 0.0733(6) 0.0907(8) 0.074(3) Uani 1 1 d . . . . .
H28 H 0.6795 0.0716 0.0518 0.088 Uiso 1 1 calc R U . . .
C29 C 0.5541(8) 0.0529(8) 0.0976(9) 0.094(5) Uani 1 1 d . . . . .
H29 H 0.5528 0.0390 0.0618 0.112 Uiso 1 1 calc R U . . .
C30 C 0.4816(8) 0.0529(8) 0.1560(9) 0.089(4) Uani 1 1 d . . . . .
H30 H 0.4305 0.0365 0.1621 0.107 Uiso 1 1 calc R U . . .
C31 C 0.3658(7) -0.0092(5) 0.3777(6) 0.051(3) Uani 1 1 d . . . . .
C32 C 0.3237(7) -0.0134(5) 0.4509(6) 0.055(3) Uani 1 1 d . . . . .
H32 H 0.3114 0.0305 0.4517 0.066 Uiso 1 1 calc R U . . .
C33 C 0.2990(8) -0.0784(6) 0.5225(7) 0.065(3) Uani 1 1 d . . . . .
H33 H 0.2681 -0.0804 0.5727 0.079 Uiso 1 1 calc R U . . .
C34 C 0.3201(9) -0.1424(6) 0.5209(8) 0.077(4) Uani 1 1 d . . . . .
H34 H 0.3041 -0.1885 0.5702 0.092 Uiso 1 1 calc R U . . .
C35 C 0.3628(10) -0.1385(7) 0.4500(9) 0.086(4) Uani 1 1 d . . . . .
H35 H 0.3771 -0.1823 0.4497 0.104 Uiso 1 1 calc R U . . .
C36 C 0.3869(8) -0.0733(6) 0.3770(7) 0.065(3) Uani 1 1 d . . . . .
H36 H 0.4173 -0.0720 0.3271 0.078 Uiso 1 1 calc R U . . .
C37 C 0.1651(19) -0.0208(7) 0.4029(14) 0.065(3) Uani 0.495 1 d DG U P A 1
C38 C 0.1052(17) -0.0408(8) 0.4806(16) 0.079(4) Uani 0.495 1 d G U P A 1
H38 H 0.0839 -0.0039 0.4926 0.095 Uiso 0.495 1 calc R U P A 1
C39 C 0.0764(13) -0.1150(9) 0.5407(11) 0.086(5) Uani 0.495 1 d G U P A 1
H39 H 0.0355 -0.1287 0.5938 0.103 Uiso 0.495 1 calc R U P A 1
C40 C 0.1076(13) -0.1690(6) 0.5231(9) 0.080(5) Uani 0.495 1 d G U P A 1
H40 H 0.0879 -0.2197 0.5642 0.096 Uiso 0.495 1 calc R U P A 1
C41 C 0.1675(13) -0.1490(9) 0.4454(10) 0.074(5) Uani 0.495 1 d G U P A 1
H41 H 0.1888 -0.1859 0.4334 0.089 Uiso 0.495 1 calc R U P A 1
C42 C 0.1963(15) -0.0748(11) 0.3853(9) 0.068(4) Uani 0.495 1 d G U P A 1
H42 H 0.2372 -0.0611 0.3322 0.082 Uiso 0.495 1 calc R U P A 1
C43 C 0.1486(6) 0.1062(6) 0.2724(6) 0.054(3) Uani 1 1 d . . . . .
C44 C 0.1212(8) 0.1719(8) 0.2549(7) 0.078(4) Uani 1 1 d . . . . .
H44 H 0.1355 0.2013 0.2717 0.094 Uiso 1 1 calc R U . . .
C45 C 0.0754(9) 0.1962(10) 0.2152(9) 0.100(5) Uani 1 1 d . . . . .
H45 H 0.0584 0.2423 0.2035 0.120 Uiso 1 1 calc R U . . .
C46 C 0.0539(8) 0.1552(11) 0.1921(8) 0.096(5) Uani 1 1 d . . . . .
H46 H 0.0194 0.1720 0.1660 0.115 Uiso 1 1 calc R U . . .
C47 C 0.0802(8) 0.0886(9) 0.2052(7) 0.086(4) Uani 1 1 d . . . . .
H47 H 0.0661 0.0610 0.1864 0.103 Uiso 1 1 calc R U . . .
C48 C 0.1285(7) 0.0632(8) 0.2470(7) 0.072(3) Uani 1 1 d . . . . .
H48 H 0.1471 0.0177 0.2577 0.087 Uiso 1 1 calc R U . . .
C49 C 0.4865(5) 0.1974(5) 0.7245(6) 0.040(2) Uani 1 1 d . . . . .
C50 C 0.5601(6) 0.2370(5) 0.6560(7) 0.053(3) Uani 1 1 d . . . . .
H50 H 0.5609 0.2697 0.6049 0.064 Uiso 1 1 calc R U . . .
C51 C 0.6336(6) 0.2281(7) 0.6629(9) 0.075(4) Uani 1 1 d . . . . .
H51 H 0.6840 0.2574 0.6166 0.090 Uiso 1 1 calc R U . . .
C52 C 0.6344(7) 0.1785(7) 0.7347(9) 0.069(3) Uani 1 1 d . . . . .
H52 H 0.6848 0.1712 0.7381 0.083 Uiso 1 1 calc R U . . .
C53 C 0.5624(8) 0.1404(8) 0.8003(8) 0.088(4) Uani 1 1 d . . . . .
H53 H 0.5623 0.1065 0.8508 0.106 Uiso 1 1 calc R U . . .
C54 C 0.4876(7) 0.1489(8) 0.7968(7) 0.083(4) Uani 1 1 d . . . . .
H54 H 0.4375 0.1211 0.8445 0.100 Uiso 1 1 calc R U . . .
C55 C 0.3630(5) 0.2905(5) 0.7270(5) 0.041(2) Uani 1 1 d . . . . .
C56 C 0.3339(6) 0.3457(5) 0.6765(5) 0.047(2) Uani 1 1 d . . . . .
H56 H 0.3325 0.3432 0.6335 0.057 Uiso 1 1 calc R U . . .
C57 C 0.3076(7) 0.4029(6) 0.6874(6) 0.059(3) Uani 1 1 d . . . . .
H57 H 0.2880 0.4394 0.6523 0.071 Uiso 1 1 calc R U . . .
C58 C 0.3095(7) 0.4079(6) 0.7493(6) 0.057(3) Uani 1 1 d . . . . .
H58 H 0.2900 0.4469 0.7581 0.068 Uiso 1 1 calc R U . . .
C59 C 0.3401(7) 0.3554(6) 0.7979(6) 0.062(3) Uani 1 1 d . . . . .
H59 H 0.3438 0.3597 0.8390 0.074 Uiso 1 1 calc R U . . .
C60 C 0.3658(6) 0.2965(6) 0.7884(6) 0.049(2) Uani 1 1 d . . . . .
H60 H 0.3853 0.2602 0.8237 0.059 Uiso 1 1 calc R U . . .
C61 C 0.1738(6) 0.1899(5) 0.8685(6) 0.048(2) Uani 1 1 d . . . . .
C62 C 0.1427(7) 0.2528(6) 0.8391(7) 0.063(3) Uani 1 1 d . . . . .
H62 H 0.1405 0.2720 0.7890 0.076 Uiso 1 1 calc R U . . .
C63 C 0.1148(8) 0.2879(8) 0.8820(9) 0.084(4) Uani 1 1 d . . . . .
H63 H 0.0936 0.3317 0.8609 0.101 Uiso 1 1 calc R U . . .
C64 C 0.1167(8) 0.2611(9) 0.9555(9) 0.087(4) Uani 1 1 d . . . . .
H64 H 0.0965 0.2855 0.9853 0.104 Uiso 1 1 calc R U . . .
C65 C 0.1488(8) 0.1982(9) 0.9839(7) 0.085(4) Uani 1 1 d . . . . .
H65 H 0.1514 0.1790 1.0339 0.101 Uiso 1 1 calc R U . . .
C66 C 0.1774(6) 0.1628(7) 0.9408(6) 0.061(3) Uani 1 1 d . . . . .
H66 H 0.1996 0.1194 0.9610 0.074 Uiso 1 1 calc R U . . .
C67 C 0.1509(6) 0.0541(6) 0.8747(6) 0.055(3) Uani 1 1 d . . . . .
C68 C 0.0918(9) 0.0373(8) 0.8593(9) 0.098(5) Uani 1 1 d . . . . .
H68 H 0.0860 0.0727 0.8125 0.118 Uiso 1 1 calc R U . . .
C69 C 0.0404(11) -0.0305(10) 0.9111(12) 0.129(7) Uani 1 1 d . . . . .
H69 H 0.0000 -0.0417 0.8992 0.155 Uiso 1 1 calc R U . . .
C70 C 0.0469(9) -0.0806(8) 0.9777(10) 0.098(5) Uani 1 1 d . . . . .
H70 H 0.0115 -0.1273 1.0126 0.117 Uiso 1 1 calc R U . . .
C71 C 0.1015(10) -0.0659(7) 0.9956(9) 0.103(5) Uani 1 1 d . . . . .
H71 H 0.1031 -0.1013 1.0447 0.124 Uiso 1 1 calc R U . . .
C72 C 0.1574(9) 0.0008(7) 0.9439(8) 0.090(4) Uani 1 1 d . . . . .
H72 H 0.1990 0.0096 0.9557 0.108 Uiso 1 1 calc R U . . .
C73 C 0.3148(5) 0.1344(5) 0.8039(6) 0.045(2) Uani 1 1 d . . . . .
H73A H 0.3146 0.1298 0.8528 0.054 Uiso 1 1 calc R U . . .
H73B H 0.3284 0.0887 0.8033 0.054 Uiso 1 1 calc R U . . .
C74 C 0.3220(5) 0.6904(5) 0.1939(5) 0.040(2) Uani 1 1 d . . . . .
H74A H 0.3199 0.7383 0.1506 0.048 Uiso 1 1 calc R U . . .
H74B H 0.3391 0.7003 0.2272 0.048 Uiso 1 1 calc R U . . .
C75 C 0.3090(6) 0.0751(6) 0.2567(6) 0.047(2) Uani 1 1 d . . . . .
H75A H 0.3062 0.0293 0.2552 0.057 Uiso 1 1 calc R U . . .
H75B H 0.3228 0.1175 0.2016 0.057 Uiso 1 1 calc R U . . .
C76 C 0.1148(13) 0.0260(9) 0.6050(19) 0.084(3) Uani 0.5876 1 d D U P D 1
H76A H 0.0896 0.0153 0.5779 0.126 Uiso 0.5876 1 calc R U P D 1
H76B H 0.0821 -0.0050 0.6640 0.126 Uiso 0.5876 1 calc R U P D 1
H76C H 0.1708 0.0157 0.5891 0.126 Uiso 0.5876 1 calc R U P D 1
C77 C 0.1174(7) 0.1043(6) 0.5809(8) 0.084(3) Uani 1 1 d D . . . .
C78 C 0.5346(5) 0.4358(5) 0.1553(5) 0.046(2) Uani 1 1 d D . . . .
H78 H 0.5313 0.3846 0.1650 0.055 Uiso 1 1 calc R U . . .
C79 C 0.3325(7) 0.0585(6) 0.6648(8) 0.083(4) Uani 1 1 d D . . . .
C80 C 0.4239(7) 0.0632(7) 0.6353(9) 0.099(5) Uani 1 1 d D . . . .
H80A H 0.4356 0.0146 0.6665 0.148 Uiso 1 1 calc R U . . .
H80B H 0.4451 0.0990 0.6428 0.148 Uiso 1 1 calc R U . . .
H80C H 0.4507 0.0789 0.5776 0.148 Uiso 1 1 calc R U . . .
C81 C 0.2928(12) -0.0018(8) 0.6665(13) 0.147(8) Uani 1 1 d D . . . .
H81A H 0.3350 -0.0262 0.6444 0.221 Uiso 1 1 calc R U . . .
H81B H 0.2632 0.0189 0.6336 0.221 Uiso 1 1 calc R U . . .
H81C H 0.2541 -0.0378 0.7227 0.221 Uiso 1 1 calc R U . . .
C82 C 0.3401(5) 0.2908(5) 0.1585(5) 0.049(2) Uani 1 1 d D . . . .
H82 H 0.3154 0.2478 0.1621 0.058 Uiso 1 1 calc R U . . .
C83 C 0.4324(5) 0.3042(7) 0.1088(6) 0.065(3) Uani 1 1 d D . . . .
H83A H 0.4454 0.3185 0.0531 0.097 Uiso 1 1 calc R U . . .
H83B H 0.4532 0.2590 0.1332 0.097 Uiso 1 1 calc R U . . .
H83C H 0.4584 0.3439 0.1079 0.097 Uiso 1 1 calc R U . . .
C84 C 0.3030(7) 0.3564(6) 0.1200(6) 0.065(3) Uani 1 1 d D . . . .
H84A H 0.3163 0.3680 0.0650 0.098 Uiso 1 1 calc R U . . .
H84B H 0.3254 0.3991 0.1170 0.098 Uiso 1 1 calc R U . . .
H84C H 0.2431 0.3446 0.1528 0.098 Uiso 1 1 calc R U . . .
C85 C 0.5326(6) 0.1750(4) 0.3799(5) 0.052(3) Uani 1 1 d D . . . .
H85 H 0.5312 0.1852 0.4217 0.062 Uiso 1 1 calc R U . . .
C86 C 0.6169(6) 0.2071(7) 0.3087(7) 0.077(4) Uani 1 1 d D . . . .
H86A H 0.6580 0.1847 0.3270 0.116 Uiso 1 1 calc R U . . .
H86B H 0.6281 0.2606 0.2853 0.116 Uiso 1 1 calc R U . . .
H86C H 0.6195 0.1970 0.2675 0.116 Uiso 1 1 calc R U . . .
C87 C 0.5120(7) 0.0926(5) 0.4181(7) 0.067(3) Uani 1 1 d D . . . .
H87A H 0.5538 0.0692 0.4347 0.101 Uiso 1 1 calc R U . . .
H87B H 0.5108 0.0819 0.3785 0.101 Uiso 1 1 calc R U . . .
H87C H 0.4580 0.0732 0.4657 0.101 Uiso 1 1 calc R U . . .
C88 C 0.0359(12) 0.1241(12) 0.6155(16) 0.096(7) Uani 0.5876 1 d D U P D 1
H88A H 0.0442 0.1731 0.6080 0.144 Uiso 0.5876 1 calc R U P D 1
H88B H 0.0056 0.0876 0.6736 0.144 Uiso 0.5876 1 calc R U P D 1
H88C H 0.0044 0.1247 0.5876 0.144 Uiso 0.5876 1 calc R U P D 1
C89 C 0.5167(7) 0.4850(6) 0.0842(5) 0.061(3) Uani 1 1 d D . . . .
H89A H 0.5587 0.4866 0.0352 0.091 Uiso 1 1 calc R U . . .
H89B H 0.5173 0.5350 0.0754 0.091 Uiso 1 1 calc R U . . .
H89C H 0.4624 0.4654 0.0959 0.091 Uiso 1 1 calc R U . . .
C90 C 0.6190(6) 0.4609(7) 0.1401(7) 0.071(3) Uani 1 1 d D . . . .
H90A H 0.6604 0.4647 0.0896 0.106 Uiso 1 1 calc R U . . .
H90B H 0.6297 0.4250 0.1854 0.106 Uiso 1 1 calc R U . . .
H90C H 0.6216 0.5092 0.1353 0.106 Uiso 1 1 calc R U . . .
C91 C 0.5328(5) 0.3987(5) 0.4178(5) 0.039(2) Uani 1 1 d D . . . .
H91 H 0.5310 0.4400 0.3679 0.047 Uiso 1 1 calc R U . . .
C92 C 0.6175(5) 0.3782(6) 0.3935(7) 0.069(3) Uani 1 1 d D . . . .
H92A H 0.6595 0.4217 0.3659 0.104 Uiso 1 1 calc R U . . .
H92B H 0.6265 0.3601 0.3567 0.104 Uiso 1 1 calc R U . . .
H92C H 0.6212 0.3394 0.4422 0.104 Uiso 1 1 calc R U . . .
C93 C 0.5151(6) 0.4242(5) 0.4771(5) 0.049(2) Uani 1 1 d D . . . .
H93A H 0.5591 0.4647 0.4540 0.074 Uiso 1 1 calc R U . . .
H93B H 0.5123 0.3831 0.5281 0.074 Uiso 1 1 calc R U . . .
H93C H 0.4625 0.4414 0.4878 0.074 Uiso 1 1 calc R U . . .
C94 C 0.3453(5) 0.5650(5) 0.3916(5) 0.040(2) Uani 1 1 d . . . . .
H94 H 0.3197 0.6076 0.3665 0.048 Uiso 1 1 calc R U . . .
C95 C 0.4390(7) 0.5902(6) 0.3463(6) 0.059(3) Uani 1 1 d . . . . .
H95A H 0.4536 0.6280 0.3550 0.089 Uiso 1 1 calc R U . . .
H95B H 0.4579 0.6109 0.2881 0.089 Uiso 1 1 calc R U . . .
H95C H 0.4653 0.5479 0.3669 0.089 Uiso 1 1 calc R U . . .
C96 C 0.3100(6) 0.5382(6) 0.4806(6) 0.059(3) Uani 1 1 d . . . . .
H96A H 0.3266 0.5766 0.4874 0.088 Uiso 1 1 calc R U . . .
H96B H 0.3305 0.4935 0.5071 0.088 Uiso 1 1 calc R U . . .
H96C H 0.2499 0.5270 0.5053 0.088 Uiso 1 1 calc R U . . .
C97 C 0.1133(7) 0.3904(5) 0.3217(6) 0.063(3) Uani 1 1 d D . . . .
H97 H 0.0629 0.4062 0.3494 0.076 Uiso 1 1 calc R U . . .
C98 C 0.1427(8) 0.4397(7) 0.2324(6) 0.081(4) Uani 1 1 d D . . . .
H98A H 0.0997 0.4347 0.2183 0.121 Uiso 1 1 calc R U . . .
H98B H 0.1923 0.4258 0.2033 0.121 Uiso 1 1 calc R U . . .
H98C H 0.1553 0.4910 0.2171 0.121 Uiso 1 1 calc R U . . .
C99 C 0.0885(8) 0.3123(5) 0.3469(8) 0.080(4) Uani 1 1 d D . . . .
H99A H 0.0451 0.3098 0.3322 0.120 Uiso 1 1 calc R U . . .
H99B H 0.0679 0.2805 0.4058 0.120 Uiso 1 1 calc R U . . .
H99C H 0.1362 0.2956 0.3192 0.120 Uiso 1 1 calc R U . . .
C100 C 0.1118(6) 0.3331(7) 0.6321(8) 0.097(5) Uani 1 1 d D . . . .
C101 C 0.0365(7) 0.2737(7) 0.7035(7) 0.112(5) Uani 1 1 d D . . . .
H10A H -0.0047 0.2960 0.7298 0.168 Uiso 1 1 calc R U . . .
H10B H 0.0530 0.2354 0.7429 0.168 Uiso 1 1 calc R U . . .
H10C H 0.0130 0.2516 0.6835 0.168 Uiso 1 1 calc R U . . .
C102 C 0.0859(11) 0.3882(8) 0.5695(7) 0.105(7) Uani 0.8401 1 d D . P E 1
H10D H 0.0565 0.3621 0.5573 0.158 Uiso 0.8401 1 calc R U P E 1
H10E H 0.1347 0.4220 0.5198 0.158 Uiso 0.8401 1 calc R U P E 1
H10F H 0.0496 0.4164 0.5909 0.158 Uiso 0.8401 1 calc R U P E 1
C10A C 0.139(3) 0.3745(18) 0.6627(18) 0.112(5) Uani 0.1599 1 d D . P E 2
H10G H 0.1925 0.3640 0.6613 0.168 Uiso 0.1599 1 calc R U P E 2
H10H H 0.0983 0.3584 0.7186 0.168 Uiso 0.1599 1 calc R U P E 2
H10I H 0.1435 0.4276 0.6278 0.168 Uiso 0.1599 1 calc R U P E 2
Cu2A Cu 0.192(3) 0.291(2) 0.4597(18) 0.0471(7) Uani 0.2419 1 d . . P A 2
C88A C 0.0367(15) 0.1070(18) 0.579(2) 0.096(7) Uani 0.4123 1 d D U P D 2
H88D H 0.0307 0.0769 0.5578 0.144 Uiso 0.4123 1 calc R U P D 2
H88E H 0.0338 0.1581 0.5443 0.144 Uiso 0.4123 1 calc R U P D 2
H88F H -0.0077 0.0876 0.6345 0.144 Uiso 0.4123 1 calc R U P D 2
C76A C 0.1482(17) 0.0324(13) 0.592(3) 0.084(3) Uani 0.4123 1 d D U P D 2
H76D H 0.1743 0.0174 0.6284 0.126 Uiso 0.4123 1 calc R U P D 2
H76E H 0.1883 0.0399 0.5395 0.126 Uiso 0.4123 1 calc R U P D 2
H76F H 0.1017 -0.0062 0.6167 0.126 Uiso 0.4123 1 calc R U P D 2
C37A C 0.1598(18) -0.0186(8) 0.4089(13) 0.065(3) Uani 0.505 1 d DG U P A 2
C38A C 0.0931(17) -0.0240(7) 0.4767(16) 0.082(5) Uani 0.505 1 d G U P A 2
H38A H 0.0740 0.0192 0.4754 0.098 Uiso 0.505 1 calc R U P A 2
C39A C 0.0542(13) -0.0928(10) 0.5465(12) 0.090(5) Uani 0.505 1 d G U P A 2
H39A H 0.0086 -0.0965 0.5928 0.109 Uiso 0.505 1 calc R U P A 2
C40A C 0.0820(12) -0.1561(7) 0.5485(9) 0.083(5) Uani 0.505 1 d G U P A 2
H40A H 0.0554 -0.2031 0.5961 0.099 Uiso 0.505 1 calc R U P A 2
C41A C 0.1488(13) -0.1506(8) 0.4807(10) 0.073(4) Uani 0.505 1 d G U P A 2
H41A H 0.1678 -0.1938 0.4820 0.088 Uiso 0.505 1 calc R U P A 2
C42A C 0.1877(14) -0.0818(11) 0.4109(9) 0.068(4) Uani 0.505 1 d G U P A 2
H42A H 0.2333 -0.0781 0.3646 0.081 Uiso 0.505 1 calc R U P A 2
P9 P 0.1302(6) 0.5754(5) 0.6895(6) 0.111(3) Uani 0.3636 1 d G U P F 2
F12 F 0.0632(9) 0.6150(10) 0.7306(11) 0.144(6) Uani 0.3636 1 d G U P F 2
F14 F 0.1693(10) 0.6535(7) 0.6034(8) 0.116(6) Uani 0.3636 1 d G U P F 2
F15 F 0.0670(9) 0.5556(9) 0.6634(11) 0.125(6) Uani 0.3636 1 d G U P F 2
F16 F 0.1973(9) 0.5358(9) 0.6483(10) 0.115(5) Uani 0.3636 1 d G U P F 2
F17 F 0.0912(11) 0.4973(7) 0.7755(8) 0.149(7) Uani 0.3636 1 d G U P F 2
F18 F 0.1935(9) 0.5952(9) 0.7155(10) 0.127(6) Uani 0.3636 1 d G U P F 2
P1 P 0.1294(6) 0.5807(6) 0.6778(7) 0.108(3) Uani 0.3248 1 d G U P G 1
F7 F 0.0530(9) 0.5580(12) 0.7657(8) 0.134(7) Uani 0.3248 1 d G U P G 1
F8 F 0.0889(11) 0.6493(8) 0.6333(12) 0.126(6) Uani 0.3248 1 d G U P G 1
F9 F 0.0791(11) 0.5273(10) 0.6690(13) 0.123(7) Uani 0.3248 1 d G U P G 1
F10 F 0.2058(9) 0.6034(12) 0.5899(8) 0.125(6) Uani 0.3248 1 d G U P G 1
F11 F 0.1699(12) 0.5121(9) 0.7223(12) 0.143(7) Uani 0.3248 1 d G U P G 1
F13 F 0.1797(11) 0.6340(10) 0.6866(12) 0.127(6) Uani 0.3248 1 d G U P G 1
P11 P 0.1313(11) 0.6975(10) 0.7968(11) 0.122(6) Uani 0.1805 1 d G U P H 3
F19 F 0.0498(15) 0.7033(17) 0.8650(16) 0.131(10) Uani 0.1805 1 d G U P H 3
F1A F 0.1572(18) 0.7870(10) 0.7431(17) 0.097(9) Uani 0.1805 1 d G U P H 3
F1B F 0.0793(18) 0.7011(18) 0.7493(19) 0.134(12) Uani 0.1805 1 d G U P H 3
F1C F 0.2128(15) 0.6916(17) 0.7286(17) 0.133(11) Uani 0.1805 1 d G U P H 3
F1D F 0.1054(19) 0.6079(10) 0.8505(18) 0.133(10) Uani 0.1805 1 d G U P H 3
F1E F 0.1833(19) 0.6938(18) 0.8443(19) 0.145(9) Uani 0.1805 1 d G U P H 3
P10 P 0.1655(17) 0.7539(15) 0.8519(16) 0.148(8) Uani 0.1311 1 d G U P I 4
F1F F 0.163(3) 0.692(2) 0.938(2) 0.168(12) Uani 0.1311 1 d G U P I 4
F1G F 0.218(2) 0.816(2) 0.848(2) 0.077(10) Uani 0.1311 1 d G U P I 4
F1H F 0.0806(19) 0.775(3) 0.900(3) 0.147(14) Uani 0.1311 1 d G U P I 4
F1I F 0.168(3) 0.816(2) 0.765(2) 0.132(12) Uani 0.1311 1 d G U P I 4
F1J F 0.113(3) 0.692(2) 0.856(3) 0.138(9) Uani 0.1311 1 d G U P I 4
F1K F 0.250(2) 0.733(3) 0.804(3) 0.165(12) Uani 0.1311 1 d G U P I 4
O1B O 0.169(4) 0.440(4) 0.933(5) 0.112(9) Uani 0.162 1 d . U P J 3
O1C O 0.142(3) 0.417(3) 1.041(3) 0.120(8) Uani 0.2296 1 d . U P K 4

loop_
_atom_site_aniso_label
_atom_site_aniso_U_11
_atom_site_aniso_U_22
_atom_site_aniso_U_33
_atom_site_aniso_U_23
_atom_site_aniso_U_13
_atom_site_aniso_U_12
Ag1 0.0511(4) 0.0507(4) 0.0437(4) -0.0227(4) -0.0245(4) 0.0017(3)
Ag2 0.0546(15) 0.0455(5) 0.0491(19) -0.0254(14) -0.0281(16) 0.0059(8)
Ag3 0.0637(5) 0.0405(4) 0.0453(4) -0.0172(4) -0.0272(4) 0.0083(4)
Ag5 0.0700(6) 0.0497(5) 0.0616(5) -0.0348(4) -0.0273(5) 0.0124(4)
Cu1 0.0455(14) 0.0332(7) 0.0368(15) -0.0179(10) -0.0234(7) 0.0076(7)
Ag9 0.0455(14) 0.0332(7) 0.0368(15) -0.0179(10) -0.0234(7) 0.0076(7)
Cu2 0.039(4) 0.020(3) 0.029(2) -0.009(2) -0.014(2) 0.001(2)
Ag12 0.039(4) 0.020(3) 0.029(2) -0.009(2) -0.014(2) 0.001(2)
Cu3 0.0433(6) 0.017(3) 0.0291(9) -0.010(2) -0.0174(6) -0.001(3)
Ag6 0.0433(6) 0.017(3) 0.0291(9) -0.010(2) -0.0174(6) -0.001(3)
Cu4 0.0528(7) 0.0360(6) 0.033(3) -0.019(2) -0.023(2) 0.0066(5)
Ag14 0.0528(7) 0.0360(6) 0.033(3) -0.019(2) -0.023(2) 0.0066(5)
Cu5 0.0403(15) 0.0523(19) 0.0425(6) -0.0262(11) -0.0218(9) 0.0097(10)
Ag7 0.0403(15) 0.0523(19) 0.0425(6) -0.0262(11) -0.0218(9) 0.0097(10)
Cu8 0.034(4) 0.0529(14) 0.049(3) -0.0426(14) -0.017(3) 0.024(3)
Ag8 0.034(4) 0.0529(14) 0.049(3) -0.0426(14) -0.017(3) 0.024(3)
Cu9 0.049(3) 0.031(3) 0.033(4) -0.018(3) -0.020(3) 0.006(2)
Ag11 0.049(3) 0.031(3) 0.033(4) -0.018(3) -0.020(3) 0.006(2)
S1 0.0511(4) 0.0507(4) 0.0437(4) -0.0227(4) -0.0245(4) 0.0017(3)
S2 0.0620(17) 0.0461(15) 0.0639(17) -0.0307(14) -0.0398(15) 0.0130(12)
S3 0.0443(15) 0.0661(18) 0.0638(18) -0.0422(15) -0.0158(14) 0.0079(13)
S4 0.0718(19) 0.0448(15) 0.0449(15) -0.0197(12) -0.0256(14) 0.0035(13)
S5 0.0620(16) 0.0352(13) 0.0324(12) -0.0190(11) -0.0172(12) 0.0107(11)
S6 0.0692(17) 0.0439(14) 0.0574(16) -0.0316(13) -0.0438(14) 0.0250(13)
S7 0.0531(15) 0.0400(14) 0.0473(14) -0.0175(12) -0.0302(13) 0.0123(11)
S8 0.0497(14) 0.0410(13) 0.0308(12) -0.0195(11) -0.0165(11) 0.0063(11)
S9 0.0589(16) 0.0294(12) 0.0395(13) -0.0109(11) -0.0262(12) -0.0053(11)
P2 0.087(2) 0.0476(17) 0.0579(18) -0.0234(15) -0.0416(17) 0.0112(15)
P3 0.0328(14) 0.0543(16) 0.0420(14) -0.0127(13) -0.0208(12) -0.0019(11)
P4 0.0324(13) 0.0490(15) 0.0375(13) -0.0199(12) -0.0146(11) -0.0026(11)
P5 0.0390(14) 0.0431(15) 0.0512(15) -0.0292(13) -0.0177(12) 0.0093(11)
P6 0.0392(14) 0.0349(13) 0.0365(13) -0.0176(11) -0.0142(11) 0.0079(11)
P7 0.0431(15) 0.0580(17) 0.0435(15) -0.0290(13) -0.0181(12) 0.0066(12)
P8 0.0482(15) 0.0418(14) 0.0537(16) -0.0300(13) -0.0265(13) 0.0125(12)
F1 0.164(9) 0.127(8) 0.194(11) -0.053(8) -0.131(9) -0.001(7)
F2 0.141(7) 0.092(6) 0.138(7) -0.070(6) -0.080(6) 0.060(5)
F3 0.204(11) 0.083(6) 0.073(6) -0.021(5) -0.003(6) -0.012(6)
F4 0.221(11) 0.106(7) 0.158(9) -0.039(6) -0.131(9) -0.032(7)
F5 0.209(11) 0.114(7) 0.120(7) -0.067(6) -0.080(8) 0.096(7)
F6 0.162(8) 0.080(5) 0.064(5) -0.028(4) -0.025(5) 0.004(5)
O1 0.108(11) 0.105(11) 0.132(12) -0.061(9) -0.062(9) 0.001(8)
O1A 0.119(13) 0.112(13) 0.128(14) -0.058(10) -0.060(11) 0.016(11)
C1 0.042(6) 0.060(7) 0.076(8) -0.053(6) -0.021(6) 0.017(5)
C2 0.119(12) 0.078(9) 0.057(8) -0.038(7) -0.026(8) 0.032(8)
C3 0.135(14) 0.102(13) 0.075(10) -0.060(10) -0.020(9) 0.041(10)
C4 0.103(11) 0.096(11) 0.069(10) -0.058(9) -0.011(8) 0.009(9)
C5 0.064(8) 0.061(8) 0.108(11) -0.060(8) -0.027(8) 0.023(6)
C6 0.064(8) 0.062(8) 0.078(8) -0.047(7) -0.024(6) 0.018(6)
C7 0.053(7) 0.072(8) 0.082(8) -0.055(7) -0.040(6) 0.034(6)
C8 0.062(8) 0.090(10) 0.066(8) -0.018(8) -0.035(7) 0.011(7)
C9 0.074(10) 0.127(14) 0.100(12) -0.028(10) -0.046(10) 0.035(10)
C10 0.106(14) 0.159(18) 0.120(14) -0.078(14) -0.081(12) 0.054(13)
C11 0.114(13) 0.119(14) 0.161(17) -0.066(13) -0.106(14) 0.041(11)
C12 0.097(11) 0.082(10) 0.132(13) -0.055(9) -0.079(10) 0.026(8)
C13 0.041(5) 0.041(6) 0.035(5) -0.019(5) -0.018(4) 0.011(4)
C14 0.067(7) 0.048(6) 0.041(6) -0.016(5) -0.024(6) 0.008(5)
C15 0.105(10) 0.063(8) 0.054(7) -0.022(6) -0.046(7) 0.030(7)
C16 0.081(9) 0.080(9) 0.067(8) -0.047(7) -0.048(7) 0.031(7)
C17 0.069(7) 0.060(7) 0.056(7) -0.035(6) -0.035(6) 0.014(6)
C18 0.066(7) 0.038(6) 0.031(5) -0.012(4) -0.019(5) 0.004(5)
C19 0.046(6) 0.045(6) 0.038(5) -0.015(5) -0.019(5) 0.000(5)
C20 0.054(8) 0.048(8) 0.120(11) -0.020(7) -0.031(8) 0.002(6)
C21 0.064(9) 0.051(8) 0.124(12) -0.013(8) -0.032(9) -0.011(7)
C22 0.038(7) 0.097(11) 0.064(8) -0.013(7) -0.021(6) -0.018(7)
C23 0.047(7) 0.090(10) 0.064(8) -0.036(7) -0.026(6) 0.007(7)
C24 0.039(6) 0.063(7) 0.052(6) -0.034(6) -0.023(5) 0.010(5)
C25 0.051(6) 0.043(6) 0.055(6) -0.028(5) -0.026(5) 0.017(5)
C26 0.064(8) 0.064(7) 0.061(7) -0.031(6) -0.031(6) 0.011(6)
C27 0.059(8) 0.074(8) 0.080(9) -0.040(7) -0.027(7) 0.013(6)
C28 0.067(8) 0.064(8) 0.085(9) -0.046(7) -0.022(7) 0.024(6)
C29 0.068(9) 0.130(13) 0.125(12) -0.105(11) -0.034(9) 0.032(8)
C30 0.053(8) 0.129(12) 0.127(12) -0.108(11) -0.026(8) 0.029(7)
C31 0.073(7) 0.042(6) 0.061(7) -0.028(5) -0.047(6) 0.010(5)
C32 0.087(8) 0.036(6) 0.062(7) -0.025(6) -0.050(7) 0.014(5)
C33 0.090(9) 0.056(7) 0.061(7) -0.029(6) -0.043(7) 0.005(6)
C34 0.124(12) 0.041(7) 0.078(9) -0.023(6) -0.064(9) 0.008(7)
C35 0.143(13) 0.045(8) 0.108(11) -0.048(8) -0.076(10) 0.027(7)
C36 0.100(9) 0.042(7) 0.080(8) -0.040(6) -0.054(7) 0.023(6)
C37 0.070(5) 0.058(4) 0.066(4) -0.025(4) -0.034(4) -0.005(4)
C38 0.075(7) 0.060(6) 0.073(6) -0.020(6) -0.026(6) -0.002(6)
C39 0.081(7) 0.060(6) 0.077(6) -0.021(6) -0.020(6) -0.001(6)
C40 0.079(7) 0.058(6) 0.076(7) -0.025(6) -0.021(6) -0.004(6)
C41 0.075(7) 0.059(6) 0.072(7) -0.026(6) -0.027(6) -0.007(6)
C42 0.073(6) 0.056(5) 0.069(6) -0.029(6) -0.029(6) -0.007(5)
C43 0.046(6) 0.077(8) 0.041(6) -0.032(6) -0.019(5) 0.008(6)
C44 0.073(8) 0.116(11) 0.073(8) -0.063(8) -0.041(7) 0.041(8)
C45 0.097(11) 0.142(14) 0.090(11) -0.069(11) -0.059(10) 0.056(10)
C46 0.059(9) 0.166(16) 0.062(9) -0.055(10) -0.034(7) 0.039(10)
C47 0.057(8) 0.136(13) 0.057(8) -0.047(9) -0.021(7) -0.006(8)
C48 0.050(7) 0.104(10) 0.051(7) -0.033(7) -0.020(6) -0.002(6)
C49 0.038(6) 0.048(6) 0.047(6) -0.030(5) -0.021(5) 0.006(4)
C50 0.046(7) 0.047(6) 0.072(7) -0.037(6) -0.022(6) 0.008(5)
C51 0.029(6) 0.071(8) 0.119(12) -0.060(9) -0.015(7) 0.004(5)
C52 0.054(8) 0.083(9) 0.118(11) -0.070(9) -0.060(9) 0.034(7)
C53 0.052(8) 0.122(12) 0.077(9) -0.032(8) -0.039(8) 0.007(8)
C54 0.044(7) 0.125(11) 0.062(8) -0.029(8) -0.030(6) -0.001(7)
C55 0.033(5) 0.045(6) 0.036(5) -0.016(5) -0.014(4) 0.000(4)
C56 0.048(6) 0.050(6) 0.024(5) -0.011(5) -0.008(4) -0.003(5)
C57 0.067(7) 0.042(6) 0.051(7) -0.014(5) -0.025(6) 0.009(5)
C58 0.065(7) 0.054(7) 0.053(7) -0.034(6) -0.021(6) 0.008(5)
C59 0.070(8) 0.080(8) 0.048(6) -0.041(6) -0.025(6) 0.010(6)
C60 0.052(6) 0.061(7) 0.044(6) -0.026(5) -0.031(5) 0.010(5)
C61 0.035(5) 0.049(6) 0.037(6) -0.009(5) -0.011(5) -0.005(5)
C62 0.062(7) 0.062(8) 0.062(7) -0.028(6) -0.030(6) 0.013(6)
C63 0.061(8) 0.089(10) 0.083(10) -0.030(8) -0.035(7) 0.013(7)
C64 0.058(8) 0.105(11) 0.076(10) -0.049(9) -0.008(7) 0.008(8)
C65 0.060(8) 0.118(12) 0.046(7) -0.033(8) -0.008(6) -0.003(8)
C66 0.041(6) 0.078(8) 0.034(6) -0.019(6) -0.004(5) 0.001(6)
C67 0.035(6) 0.060(7) 0.049(6) -0.017(6) -0.012(5) -0.007(5)
C68 0.090(10) 0.082(10) 0.100(11) -0.022(8) -0.049(9) -0.022(8)
C69 0.119(14) 0.112(14) 0.138(16) -0.034(12) -0.072(13) -0.035(11)
C70 0.071(10) 0.077(10) 0.108(12) -0.024(9) -0.034(9) -0.027(8)
C71 0.118(13) 0.064(9) 0.069(9) -0.002(7) -0.029(9) -0.023(9)
C72 0.090(10) 0.074(9) 0.068(9) -0.015(7) -0.026(8) -0.026(7)
C73 0.035(5) 0.050(6) 0.042(6) -0.017(5) -0.018(5) -0.001(4)
C74 0.048(6) 0.031(5) 0.044(5) -0.021(4) -0.022(5) 0.012(4)
C75 0.045(6) 0.059(6) 0.056(6) -0.041(5) -0.025(5) 0.012(5)
C76 0.068(7) 0.057(5) 0.075(6) -0.014(5) -0.011(6) 0.006(5)
C77 0.068(7) 0.057(5) 0.075(6) -0.014(5) -0.011(6) 0.006(5)
C78 0.056(6) 0.048(6) 0.044(6) -0.029(5) -0.027(5) 0.020(5)
C79 0.092(10) 0.037(7) 0.101(10) -0.015(7) -0.053(8) 0.014(6)
C80 0.102(11) 0.078(9) 0.133(13) -0.048(9) -0.079(10) 0.050(8)
C81 0.20(2) 0.060(10) 0.22(2) -0.069(13) -0.134(19) 0.045(11)
C82 0.057(7) 0.069(7) 0.043(6) -0.039(5) -0.031(5) 0.022(5)
C83 0.067(8) 0.086(8) 0.035(6) -0.029(6) -0.021(6) 0.023(6)
C84 0.073(8) 0.082(8) 0.047(6) -0.033(6) -0.035(6) 0.030(6)
C85 0.065(7) 0.052(6) 0.052(6) -0.024(5) -0.043(6) 0.022(5)
C86 0.071(9) 0.082(9) 0.074(8) -0.030(7) -0.042(7) 0.013(7)
C87 0.091(9) 0.045(7) 0.088(9) -0.030(6) -0.066(8) 0.032(6)
C88 0.083(10) 0.076(10) 0.096(12) -0.047(8) -0.008(9) 0.004(8)
C89 0.075(8) 0.063(7) 0.028(5) -0.018(5) -0.018(5) 0.012(6)
C90 0.059(7) 0.104(10) 0.073(8) -0.063(8) -0.029(6) 0.019(7)
C91 0.039(5) 0.030(5) 0.042(5) -0.018(4) -0.013(4) 0.002(4)
C92 0.047(7) 0.062(7) 0.069(8) -0.026(6) -0.009(6) 0.000(5)
C93 0.052(6) 0.050(6) 0.052(6) -0.026(5) -0.028(5) 0.000(5)
C94 0.044(6) 0.039(5) 0.047(6) -0.027(5) -0.023(5) 0.007(4)
C95 0.072(8) 0.050(6) 0.061(7) -0.028(6) -0.034(6) -0.001(5)
C96 0.055(7) 0.086(8) 0.058(7) -0.054(7) -0.023(6) 0.015(6)
C97 0.068(7) 0.074(8) 0.054(7) -0.029(6) -0.038(6) 0.008(6)
C98 0.088(9) 0.094(10) 0.086(9) -0.055(8) -0.050(8) 0.018(7)
C99 0.091(9) 0.068(8) 0.107(10) -0.042(8) -0.070(9) 0.015(7)
C100 0.051(8) 0.135(13) 0.129(13) -0.098(12) -0.028(8) 0.038(8)
C101 0.059(9) 0.163(16) 0.108(12) -0.088(12) -0.010(8) 0.019(9)
C102 0.165(18) 0.077(11) 0.036(8) -0.025(8) -0.023(10) 0.057(11)
C10A 0.059(9) 0.163(16) 0.108(12) -0.088(12) -0.010(8) 0.019(9)
Cu2A 0.0546(15) 0.0455(5) 0.0491(19) -0.0254(14) -0.0281(16) 0.0059(8)
C88A 0.083(10) 0.076(10) 0.096(12) -0.047(8) -0.008(9) 0.004(8)
C76A 0.068(7) 0.057(5) 0.075(6) -0.014(5) -0.011(6) 0.006(5)
C37A 0.070(5) 0.058(4) 0.066(4) -0.025(4) -0.034(4) -0.005(4)
C38A 0.075(7) 0.062(6) 0.074(6) -0.018(6) -0.024(6) -0.003(6)
C39A 0.080(7) 0.063(6) 0.080(6) -0.017(6) -0.019(6) 0.000(6)
C40A 0.081(8) 0.057(7) 0.077(7) -0.025(7) -0.018(6) -0.007(6)
C41A 0.076(7) 0.056(5) 0.073(6) -0.028(6) -0.025(6) -0.007(5)
C42A 0.072(6) 0.058(5) 0.068(6) -0.026(6) -0.033(6) -0.008(5)
P9 0.085(4) 0.142(5) 0.121(5) -0.071(4) -0.058(4) 0.043(4)
F12 0.117(8) 0.143(9) 0.147(8) -0.066(7) -0.052(7) 0.044(8)
F14 0.097(8) 0.116(8) 0.124(8) -0.047(7) -0.064(7) 0.048(7)
F15 0.101(8) 0.142(9) 0.136(9) -0.063(8) -0.070(7) 0.037(8)
F16 0.108(8) 0.132(9) 0.123(9) -0.078(7) -0.058(7) 0.056(8)
F17 0.123(9) 0.151(9) 0.146(9) -0.053(8) -0.069(8) 0.028(8)
F18 0.101(8) 0.144(9) 0.134(9) -0.068(8) -0.060(7) 0.051(8)
P1 0.085(4) 0.138(5) 0.119(5) -0.071(4) -0.059(4) 0.046(4)
F7 0.113(9) 0.144(10) 0.129(9) -0.060(8) -0.056(8) 0.036(8)
F8 0.108(8) 0.125(8) 0.135(8) -0.060(7) -0.057(7) 0.043(8)
F9 0.115(10) 0.126(10) 0.134(10) -0.069(8) -0.058(8) 0.019(9)
F10 0.105(9) 0.153(9) 0.123(9) -0.077(8) -0.049(8) 0.025(8)
F11 0.116(8) 0.142(9) 0.135(9) -0.059(8) -0.047(8) 0.058(8)
F13 0.108(8) 0.136(9) 0.138(8) -0.078(7) -0.051(7) 0.050(8)
P11 0.119(8) 0.123(8) 0.130(8) -0.070(6) -0.055(6) 0.027(6)
F19 0.113(13) 0.127(13) 0.140(13) -0.057(11) -0.062(11) 0.046(12)
F1A 0.081(12) 0.110(13) 0.103(13) -0.065(10) -0.035(10) 0.032(11)
F1B 0.129(16) 0.124(15) 0.139(15) -0.065(12) -0.059(12) 0.046(13)
F1C 0.118(15) 0.132(16) 0.144(15) -0.063(12) -0.063(13) 0.007(13)
F1D 0.126(13) 0.130(13) 0.136(13) -0.068(11) -0.056(11) 0.028(12)
F1E 0.135(11) 0.139(11) 0.146(11) -0.069(9) -0.057(9) 0.024(9)
P10 0.140(9) 0.146(9) 0.138(9) -0.066(7) -0.055(7) 0.034(7)
F1F 0.150(14) 0.156(14) 0.159(14) -0.069(11) -0.053(12) 0.037(12)
F1G 0.102(15) 0.099(15) 0.081(14) -0.067(11) -0.058(12) 0.031(12)
F1H 0.147(17) 0.155(17) 0.128(17) -0.060(13) -0.071(13) 0.043(14)
F1I 0.109(14) 0.127(14) 0.129(14) -0.059(11) -0.039(12) 0.043(12)
F1J 0.129(11) 0.132(11) 0.140(11) -0.066(9) -0.056(9) 0.033(9)
F1K 0.150(14) 0.158(14) 0.157(14) -0.065(11) -0.065(12) 0.035(13)
O1B 0.113(12) 0.107(12) 0.129(13) -0.062(10) -0.059(10) 0.000(9)
O1C 0.117(11) 0.111(11) 0.129(12) -0.057(9) -0.058(9) 0.009(9)

loop_
_atom_type_symbol
_atom_type_description
_atom_type_scat_dispersion_real
_atom_type_scat_dispersion_imag
_atom_type_scat_source
C C 0.0033 0.0016 'International Tables Vol C Tables 4.2.6.8 and 6.1.1.4'
H H 0.0000 0.0000 'International Tables Vol C Tables 4.2.6.8 and 6.1.1.4'
Ag Ag -0.8971 1.1015 'International Tables Vol C Tables 4.2.6.8 and 6.1.1.4'
Cu Cu 0.3201 1.2651 'International Tables Vol C Tables 4.2.6.8 and 6.1.1.4'
F F 0.0171 0.0103 'International Tables Vol C Tables 4.2.6.8 and 6.1.1.4'
O O 0.0106 0.0060 'International Tables Vol C Tables 4.2.6.8 and 6.1.1.4'
P P 0.1023 0.0942 'International Tables Vol C Tables 4.2.6.8 and 6.1.1.4'
S S 0.1246 0.1234 'International Tables Vol C Tables 4.2.6.8 and 6.1.1.4'

loop_
_geom_angle_atom_site_label_1
_geom_angle_atom_site_label_2
_geom_angle_atom_site_label_3
_geom_angle
_geom_angle_site_symmetry_1
_geom_angle_site_symmetry_3
_geom_angle_publ_flag
S9 Ag1 S3 125.25(9) . . ?
S9 Ag1 S1 120.58(8) . . ?
S3 Ag1 S1 114.02(9) . . ?
S9 Ag1 Cu4 45.5(3) . . ?
S3 Ag1 Cu4 124.1(3) . . ?
S1 Ag1 Cu4 98.2(3) . . ?
S9 Ag1 Ag2 121.77(15) . . ?
S3 Ag1 Ag2 49.04(11) . . ?
S1 Ag1 Ag2 92.87(15) . . ?
Cu4 Ag1 Ag2 87.0(4) . . ?
S9 Ag1 Ag14 48.2(8) . . ?
S3 Ag1 Ag14 123.2(7) . . ?
S1 Ag1 Ag14 96.8(7) . . ?
S9 Ag1 Cu2A 119.6(7) . . ?
S3 Ag1 Cu2A 52.8(5) . . ?
S1 Ag1 Cu2A 91.7(7) . . ?
Ag14 Ag1 Cu2A 81.3(10) . . ?
S3 Ag2 S2 124.9(3) . . ?
S3 Ag2 S4 116.4(3) . . ?
S2 Ag2 S4 118.7(2) . . ?
S3 Ag2 Ag1 50.83(16) . . ?
S2 Ag2 Ag1 94.9(2) . . ?
S4 Ag2 Ag1 123.6(3) . . ?
S3 Ag2 Ag3 129.6(3) . . ?
S2 Ag2 Ag3 49.24(12) . . ?
S4 Ag2 Ag3 90.16(16) . . ?
Ag1 Ag2 Ag3 78.78(17) . . ?
S3 Ag2 Ag5 91.7(3) . . ?
S2 Ag2 Ag5 124.4(2) . . ?
S4 Ag2 Ag5 47.38(15) . . ?
Ag1 Ag2 Ag5 76.45(19) . . ?
Ag3 Ag2 Ag5 75.36(14) . . ?
S2 Ag3 S5 124.89(8) . . ?
S2 Ag3 S8 114.36(8) . . ?
S5 Ag3 S8 120.51(8) . . ?
S2 Ag3 Ag14 125.0(7) . . ?
S5 Ag3 Ag14 46.1(7) . . ?
S8 Ag3 Ag14 96.0(8) . . ?
S2 Ag3 Cu2A 48.6(8) . . ?
S5 Ag3 Cu2A 120.3(8) . . ?
S8 Ag3 Cu2A 93.9(7) . . ?
Ag14 Ag3 Cu2A 86.7(11) . . ?
S2 Ag3 Ag12 83.7(5) . . ?
S5 Ag3 Ag12 44.7(6) . . ?
S8 Ag3 Ag12 158.3(5) . . ?
Ag14 Ag3 Ag12 81.9(9) . . ?
Cu2A Ag3 Ag12 107.6(8) . . ?
S2 Ag3 Cu4 122.0(3) . . ?
S5 Ag3 Cu4 46.4(3) . . ?
S8 Ag3 Cu4 98.3(3) . . ?
S2 Ag3 Ag2 48.14(16) . . ?
S5 Ag3 Ag2 118.67(15) . . ?
S8 Ag3 Ag2 95.76(13) . . ?
Cu4 Ag3 Ag2 83.8(3) . . ?
S6 Ag5 S4 127.79(9) . . ?
S6 Ag5 S7 123.30(9) . . ?
S4 Ag5 S7 108.73(9) . . ?
S6 Ag5 Ag14 45.5(8) . . ?
S4 Ag5 Ag14 121.0(9) . . ?
S7 Ag5 Ag14 103.8(7) . . ?
S6 Ag5 Cu4 48.1(3) . . ?
S4 Ag5 Cu4 122.6(4) . . ?
S7 Ag5 Cu4 100.0(3) . . ?
S6 Ag5 Cu9 44.7(3) . . ?
S4 Ag5 Cu9 87.9(4) . . ?
S7 Ag5 Cu9 156.5(3) . . ?
Cu4 Ag5 Cu9 83.8(4) . . ?
S6 Ag5 Ag2 120.96(12) . . ?
S4 Ag5 Ag2 47.15(14) . . ?
S7 Ag5 Ag2 92.56(10) . . ?
Cu4 Ag5 Ag2 84.0(4) . . ?
Cu9 Ag5 Ag2 111.0(3) . . ?
S6 Ag5 Ag11 43.1(6) . . ?
S4 Ag5 Ag11 88.7(7) . . ?
S7 Ag5 Ag11 157.3(6) . . ?
Ag14 Ag5 Ag11 77.8(9) . . ?
P5 Cu1 S2 142.19(13) . . ?
P5 Cu1 S1 115.47(18) . . ?
S2 Cu1 S1 102.02(16) . . ?
P5 Cu1 Cu2 95.7(3) . . ?
S2 Cu1 Cu2 102.5(3) . . ?
S1 Cu1 Cu2 54.2(3) . . ?
P5 Ag9 S2 161.1(6) . . ?
P5 Ag9 S1 105.5(5) . . ?
S2 Ag9 S1 93.3(5) . . ?
P5 Ag9 Ag12 96.9(7) . . ?
S2 Ag9 Ag12 96.2(7) . . ?
S1 Ag9 Ag12 49.0(6) . . ?
P6 Cu2 S5 141.9(7) . . ?
P6 Cu2 S1 118.4(7) . . ?
S5 Cu2 S1 99.1(5) . . ?
P6 Cu2 Cu1 86.8(5) . . ?
S5 Cu2 Cu1 115.4(4) . . ?
S1 Cu2 Cu1 49.7(2) . . ?
S5 Ag12 S1 104.6(10) . . ?
S5 Ag12 P6 136.7(12) . . ?
S1 Ag12 P6 117.9(13) . . ?
S5 Ag12 Ag9 125.2(9) . . ?
S1 Ag12 Ag9 60.4(6) . . ?
P6 Ag12 Ag9 85.1(10) . . ?
S5 Ag12 Ag3 51.7(5) . . ?
S1 Ag12 Ag3 90.4(6) . . ?
P6 Ag12 Ag3 130.6(12) . . ?
Ag9 Ag12 Ag3 74.7(6) . . ?
S9 Cu3 P4 142.9(4) . . ?
S9 Cu3 S7 100.3(4) . . ?
P4 Cu3 S7 116.8(4) . . ?
S9 Cu3 Cu5 116.7(5) . . ?
P4 Cu3 Cu5 85.4(4) . . ?
S7 Cu3 Cu5 58.5(3) . . ?
S7 Ag6 P4 123.4(7) . . ?
S7 Ag6 S9 103.2(7) . . ?
P4 Ag6 S9 130.4(5) . . ?
S7 Ag6 Ag7 51.8(4) . . ?
P4 Ag6 Ag7 85.6(5) . . ?
S9 Ag6 Ag7 115.1(6) . . ?
S9 Cu4 S6 120.4(8) . . ?
S9 Cu4 S5 121.6(7) . . ?
S6 Cu4 S5 116.4(6) . . ?
S9 Cu4 Ag5 93.4(5) . . ?
S6 Cu4 Ag5 52.8(3) . . ?
S5 Cu4 Ag5 132.8(8) . . ?
S9 Cu4 Ag1 53.0(3) . . ?
S6 Cu4 Ag1 135.3(7) . . ?
S5 Cu4 Ag1 93.9(6) . . ?
Ag5 Cu4 Ag1 82.5(4) . . ?
S9 Cu4 Ag3 134.8(8) . . ?
S6 Cu4 Ag3 91.8(5) . . ?
S5 Cu4 Ag3 51.6(4) . . ?
Ag5 Cu4 Ag3 81.4(5) . . ?
Ag1 Cu4 Ag3 81.8(5) . . ?
S6 Ag14 S5 125.4(16) . . ?
S6 Ag14 S9 116.5(17) . . ?
S5 Ag14 S9 116.6(17) . . ?
S6 Ag14 Ag3 97.5(14) . . ?
S5 Ag14 Ag3 54.1(10) . . ?
S9 Ag14 Ag3 131.1(17) . . ?
S6 Ag14 Ag5 53.4(8) . . ?
S5 Ag14 Ag5 138(2) . . ?
S9 Ag14 Ag5 89.6(10) . . ?
Ag3 Ag14 Ag5 83.5(12) . . ?
S6 Ag14 Ag1 133.2(15) . . ?
S5 Ag14 Ag1 91.7(14) . . ?
S9 Ag14 Ag1 49.8(7) . . ?
Ag3 Ag14 Ag1 81.4(11) . . ?
Ag5 Ag14 Ag1 80.3(9) . . ?
S3 Cu5 P3 164.3(3) . . ?
S3 Cu5 S7 93.8(2) . . ?
P3 Cu5 S7 101.92(19) . . ?
S3 Cu5 Cu3 99.2(3) . . ?
P3 Cu5 Cu3 91.0(3) . . ?
S7 Cu5 Cu3 50.05(18) . . ?
S7 Ag7 P3 119.33(14) . . ?
S7 Ag7 S3 100.33(16) . . ?
P3 Ag7 S3 139.89(13) . . ?
S7 Ag7 Ag6 50.9(3) . . ?
P3 Ag7 Ag6 97.4(4) . . ?
S3 Ag7 Ag6 103.6(3) . . ?
S4 Cu8 P7 149.4(7) . . ?
S4 Cu8 S8 98.7(6) . . ?
P7 Cu8 S8 109.4(5) . . ?
S4 Cu8 Cu9 98.3(6) . . ?
P7 Cu8 Cu9 90.6(4) . . ?
S8 Cu8 Cu9 50.9(4) . . ?
P7 Ag8 S8 118.5(7) . . ?
P7 Ag8 S4 144.5(8) . . ?
S8 Ag8 S4 96.7(7) . . ?
P7 Ag8 Ag11 100.3(9) . . ?
S8 Ag8 Ag11 53.1(7) . . ?
S4 Ag8 Ag11 105.1(10) . . ?
S6 Cu9 P8 139.7(9) . . ?
S6 Cu9 S8 101.4(7) . . ?
P8 Cu9 S8 118.7(8) . . ?
S6 Cu9 Cu8 119.1(7) . . ?
P8 Cu9 Cu8 90.1(7) . . ?
S8 Cu9 Cu8 53.3(5) . . ?
S6 Cu9 Ag5 50.3(3) . . ?
P8 Cu9 Ag5 130.9(5) . . ?
S8 Cu9 Ag5 86.7(5) . . ?
Cu8 Cu9 Ag5 71.7(4) . . ?
P8 Ag11 S6 136.5(16) . . ?
P8 Ag11 S8 120.9(17) . . ?
S6 Ag11 S8 101.0(14) . . ?
P8 Ag11 Ag8 84.3(12) . . ?
S6 Ag11 Ag8 115.4(12) . . ?
S8 Ag11 Ag8 53.6(8) . . ?
P8 Ag11 Ag5 122.8(9) . . ?
S6 Ag11 Ag5 46.8(5) . . ?
S8 Ag11 Ag5 83.0(9) . . ?
Ag8 Ag11 Ag5 69.9(7) . . ?
C94 S1 Cu1 114.3(3) . . ?
C94 S1 Ag12 107.7(7) . . ?
C94 S1 Cu2 102.5(4) . . ?
Cu1 S1 Cu2 76.1(4) . . ?
C94 S1 Ag1 116.0(3) . . ?
Cu1 S1 Ag1 122.19(14) . . ?
Ag12 S1 Ag1 115.3(7) . . ?
Cu2 S1 Ag1 117.4(4) . . ?
C94 S1 Ag9 115.6(5) . . ?
Ag12 S1 Ag9 70.6(8) . . ?
Ag1 S1 Ag9 122.1(4) . . ?
C97 S2 Ag9 109.1(4) . . ?
C97 S2 Cu1 118.4(3) . . ?
C97 S2 Cu2A 112.9(11) . . ?
Ag9 S2 Cu2A 133.3(10) . . ?
C97 S2 Ag2 113.9(4) . . ?
Cu1 S2 Ag2 120.8(2) . . ?
C97 S2 Ag3 112.8(4) . . ?
Ag9 S2 Ag3 103.3(4) . . ?
Cu1 S2 Ag3 100.60(15) . . ?
Cu2A S2 Ag3 78.7(9) . . ?
Ag2 S2 Ag3 82.62(18) . . ?
C100 S3 Cu5 101.1(4) . . ?
C100 S3 Ag7 112.2(4) . . ?
C100 S3 Ag2 116.6(5) . . ?
Cu5 S3 Ag2 136.6(3) . . ?
C100 S3 Ag1 115.5(4) . . ?
Cu5 S3 Ag1 103.3(2) . . ?
Ag7 S3 Ag1 99.87(14) . . ?
Ag2 S3 Ag1 80.1(2) . . ?
C100 S3 Cu2A 118.4(11) . . ?
Ag7 S3 Cu2A 124.5(9) . . ?
Ag1 S3 Cu2A 78.1(9) . . ?
C77 S4 Cu8 122.5(6) . . ?
C77 S4 Cu2A 108.8(8) . . ?
C77 S4 Ag8 124.3(6) . . ?
Cu2A S4 Ag8 124.3(8) . . ?
C77 S4 Ag2 104.0(4) . . ?
Cu8 S4 Ag2 127.8(4) . . ?
C77 S4 Ag5 106.2(4) . . ?
Cu8 S4 Ag5 101.5(3) . . ?
Cu2A S4 Ag5 84.9(11) . . ?
Ag8 S4 Ag5 94.7(4) . . ?
Ag2 S4 Ag5 85.5(2) . . ?
C78 S5 Ag14 105.7(11) . . ?
C78 S5 Ag12 123.1(7) . . ?
Ag14 S5 Ag12 131.1(12) . . ?
C78 S5 Cu2 119.3(4) . . ?
C78 S5 Cu4 109.1(5) . . ?
Cu2 S5 Cu4 131.1(5) . . ?
C78 S5 Ag3 107.5(3) . . ?
Ag14 S5 Ag3 79.8(12) . . ?
Ag12 S5 Ag3 83.5(6) . . ?
Cu2 S5 Ag3 89.5(3) . . ?
Cu4 S5 Ag3 82.0(5) . . ?
C85 S6 Ag14 110.2(12) . . ?
C85 S6 Cu9 121.0(6) . . ?
C85 S6 Cu4 106.9(6) . . ?
Cu9 S6 Cu4 132.0(7) . . ?
C85 S6 Ag11 121.7(9) . . ?
Ag14 S6 Ag11 127.6(15) . . ?
C85 S6 Ag5 107.1(3) . . ?
Ag14 S6 Ag5 81.1(10) . . ?
Cu9 S6 Ag5 85.0(4) . . ?
Cu4 S6 Ag5 79.1(4) . . ?
Ag11 S6 Ag5 90.1(7) . . ?
C79 S7 Ag6 98.4(5) . . ?
C79 S7 Ag7 111.6(5) . . ?
Ag6 S7 Ag7 77.3(4) . . ?
C79 S7 Cu3 104.1(4) . . ?
C79 S7 Ag5 118.8(4) . . ?
Ag6 S7 Ag5 114.3(4) . . ?
Ag7 S7 Ag5 124.82(13) . . ?
Cu3 S7 Ag5 112.8(3) . . ?
C79 S7 Cu5 116.7(5) . . ?
Cu3 S7 Cu5 71.5(3) . . ?
Ag5 S7 Cu5 120.47(16) . . ?
C82 S8 Ag11 99.1(8) . . ?
C82 S8 Ag8 114.2(6) . . ?
Ag11 S8 Ag8 73.3(8) . . ?
C82 S8 Cu9 104.0(4) . . ?
C82 S8 Cu8 116.7(5) . . ?
Cu9 S8 Cu8 75.9(4) . . ?
C82 S8 Ag3 117.0(3) . . ?
Ag11 S8 Ag3 117.3(9) . . ?
Ag8 S8 Ag3 124.3(4) . . ?
Cu9 S8 Ag3 116.2(5) . . ?
Cu8 S8 Ag3 118.7(3) . . ?
C91 S9 Cu4 106.6(5) . . ?
C91 S9 Cu3 119.8(4) . . ?
Cu4 S9 Cu3 133.5(5) . . ?
C91 S9 Ag6 124.6(5) . . ?
C91 S9 Ag14 106.6(10) . . ?
Ag6 S9 Ag14 127.6(10) . . ?
C91 S9 Ag1 106.8(3) . . ?
Cu4 S9 Ag1 81.4(5) . . ?
Cu3 S9 Ag1 88.0(3) . . ?
Ag6 S9 Ag1 92.1(4) . . ?
Ag14 S9 Ag1 82.0(11) . . ?
F4 P2 F6 95.2(6) . . ?
F4 P2 F1 178.3(7) . . ?
F6 P2 F1 86.4(6) . . ?
F4 P2 F2 94.8(6) . . ?
F6 P2 F2 94.2(5) . . ?
F1 P2 F2 85.5(6) . . ?
F4 P2 F3 88.2(6) . . ?
F6 P2 F3 175.5(7) . . ?
F1 P2 F3 90.1(6) . . ?
F2 P2 F3 88.4(5) . . ?
F4 P2 F5 88.9(7) . . ?
F6 P2 F5 86.6(5) . . ?
F1 P2 F5 90.8(6) . . ?
F2 P2 F5 176.2(6) . . ?
F3 P2 F5 90.6(6) . . ?
C67 P3 C61 104.2(5) . . ?
C67 P3 C73 105.2(5) . . ?
C61 P3 C73 102.0(4) . . ?
C67 P3 Ag7 108.7(4) . . ?
C61 P3 Ag7 126.7(3) . . ?
C73 P3 Ag7 108.2(3) . . ?
C67 P3 Cu5 114.6(4) . . ?
C61 P3 Cu5 113.7(3) . . ?
C73 P3 Cu5 115.8(4) . . ?
C55 P4 C49 105.9(4) . . ?
C55 P4 C73 103.6(4) . . ?
C49 P4 C73 103.5(4) . . ?
C55 P4 Cu3 109.4(3) . . ?
C49 P4 Cu3 118.4(4) . . ?
C73 P4 Cu3 114.8(4) . . ?
C55 P4 Ag6 117.5(4) . . ?
C49 P4 Ag6 115.4(5) . . ?
C73 P4 Ag6 109.4(5) . . ?
C1 P5 C7 105.9(5) . . ?
C1 P5 C74 103.0(4) . . ?
C7 P5 C74 104.3(5) . . ?
C1 P5 Ag9 115.7(5) . . ?
C7 P5 Ag9 112.3(5) . . ?
C74 P5 Ag9 114.6(5) . . ?
C1 P5 Cu1 110.2(4) . . ?
C7 P5 Cu1 121.9(4) . . ?
C74 P5 Cu1 109.9(3) . . ?
C13 P6 C74 103.1(4) . . ?
C13 P6 C19 106.4(4) . . ?
C74 P6 C19 103.6(4) . . ?
C13 P6 Cu2 115.2(5) . . ?
C74 P6 Cu2 113.3(5) . . ?
C19 P6 Cu2 114.0(4) . . ?
C13 P6 Ag12 111.7(8) . . ?
C74 P6 Ag12 111.0(8) . . ?
C19 P6 Ag12 119.5(7) . . ?
C37 P7 C43 105.0(12) . . ?
C37A P7 C43 105.4(11) . . ?
C37 P7 C75 103.5(10) . . ?
C37A P7 C75 107.8(10) . . ?
C43 P7 C75 103.8(4) . . ?
C37A P7 Ag8 117.5(11) . . ?
C43 P7 Ag8 114.3(6) . . ?
C75 P7 Ag8 107.0(5) . . ?
C37 P7 Cu8 119.1(10) . . ?
C43 P7 Cu8 109.4(5) . . ?
C75 P7 Cu8 114.7(4) . . ?
C25 P8 C31 105.7(5) . . ?
C25 P8 C75 104.0(4) . . ?
C31 P8 C75 103.9(5) . . ?
C25 P8 Ag11 113.0(8) . . ?
C31 P8 Ag11 117.3(7) . . ?
C75 P8 Ag11 111.8(10) . . ?
C25 P8 Cu9 117.7(5) . . ?
C31 P8 Cu9 111.8(4) . . ?
C75 P8 Cu9 112.6(6) . . ?
C6 C1 C2 118.7(10) . . ?
C6 C1 P5 122.9(9) . . ?
C2 C1 P5 118.2(8) . . ?
C3 C2 C1 120.9(13) . . ?
C3 C2 H2 119.6 . . ?
C1 C2 H2 119.6 . . ?
C4 C3 C2 118.8(14) . . ?
C4 C3 H3 120.6 . . ?
C2 C3 H3 120.6 . . ?
C3 C4 C5 123.5(12) . . ?
C3 C4 H4 118.3 . . ?
C5 C4 H4 118.3 . . ?
C4 C5 C6 118.1(11) . . ?
C4 C5 H5 121.0 . . ?
C6 C5 H5 121.0 . . ?
C1 C6 C5 119.9(12) . . ?
C1 C6 H6 120.0 . . ?
C5 C6 H6 120.0 . . ?
C8 C7 C12 120.2(11) . . ?
C8 C7 P5 125.1(9) . . ?
C12 C7 P5 114.6(10) . . ?
C7 C8 C9 121.0(14) . . ?
C7 C8 H8 119.5 . . ?
C9 C8 H8 119.5 . . ?
C8 C9 C10 117.9(15) . . ?
C8 C9 H9 121.1 . . ?
C10 C9 H9 121.1 . . ?
C9 C10 C11 122.5(15) . . ?
C9 C10 H10 118.8 . . ?
C11 C10 H10 118.8 . . ?
C12 C11 C10 117.4(16) . . ?
C12 C11 H11 121.3 . . ?
C10 C11 H11 121.3 . . ?
C11 C12 C7 120.6(15) . . ?
C11 C12 H12 119.7 . . ?
C7 C12 H12 119.7 . . ?
C18 C13 C14 117.2(9) . . ?
C18 C13 P6 119.4(7) . . ?
C14 C13 P6 123.4(7) . . ?
C15 C14 C13 120.0(10) . . ?
C15 C14 H14 120.0 . . ?
C13 C14 H14 120.0 . . ?
C16 C15 C14 121.0(11) . . ?
C16 C15 H15 119.5 . . ?
C14 C15 H15 119.5 . . ?
C17 C16 C15 120.1(11) . . ?
C17 C16 H16 119.9 . . ?
C15 C16 H16 119.9 . . ?
C16 C17 C18 119.4(10) . . ?
C16 C17 H17 120.3 . . ?
C18 C17 H17 120.3 . . ?
C17 C18 C13 122.2(9) . . ?
C17 C18 H18 118.9 . . ?
C13 C18 H18 118.9 . . ?
C24 C19 C20 118.7(10) . . ?
C24 C19 P6 117.6(8) . . ?
C20 C19 P6 123.7(8) . . ?
C21 C20 C19 120.5(12) . . ?
C21 C20 H20 119.8 . . ?
C19 C20 H20 119.8 . . ?
C20 C21 C22 119.4(13) . . ?
C20 C21 H21 120.3 . . ?
C22 C21 H21 120.3 . . ?
C23 C22 C21 121.0(11) . . ?
C23 C22 H22 119.5 . . ?
C21 C22 H22 119.5 . . ?
C22 C23 C24 119.2(11) . . ?
C22 C23 H23 120.4 . . ?
C24 C23 H23 120.4 . . ?
C19 C24 C23 121.1(11) . . ?
C19 C24 H24 119.4 . . ?
C23 C24 H24 119.4 . . ?
C26 C25 C30 118.6(10) . . ?
C26 C25 P8 117.8(8) . . ?
C30 C25 P8 123.6(8) . . ?
C25 C26 C27 120.7(11) . . ?
C25 C26 H26 119.7 . . ?
C27 C26 H26 119.7 . . ?
C28 C27 C26 121.0(12) . . ?
C28 C27 H27 119.5 . . ?
C26 C27 H27 119.5 . . ?
C27 C28 C29 118.9(12) . . ?
C27 C28 H28 120.6 . . ?
C29 C28 H28 120.6 . . ?
C30 C29 C28 120.5(12) . . ?
C30 C29 H29 119.8 . . ?
C28 C29 H29 119.8 . . ?
C29 C30 C25 120.4(12) . . ?
C29 C30 H30 119.8 . . ?
C25 C30 H30 119.8 . . ?
C32 C31 C36 118.6(10) . . ?
C32 C31 P8 118.9(7) . . ?
C36 C31 P8 122.5(9) . . ?
C33 C32 C31 122.0(10) . . ?
C33 C32 H32 119.0 . . ?
C31 C32 H32 119.0 . . ?
C32 C33 C34 118.7(11) . . ?
C32 C33 H33 120.6 . . ?
C34 C33 H33 120.6 . . ?
C35 C34 C33 119.6(11) . . ?
C35 C34 H34 120.2 . . ?
C33 C34 H34 120.2 . . ?
C34 C35 C36 122.4(11) . . ?
C34 C35 H35 118.8 . . ?
C36 C35 H35 118.8 . . ?
C35 C36 C31 118.6(11) . . ?
C35 C36 H36 120.7 . . ?
C31 C36 H36 120.7 . . ?
C38 C37 C42 120.0 . . ?
C38 C37 P7 118.6(15) . . ?
C42 C37 P7 121.1(15) . . ?
C37 C38 C39 120.0 . . ?
C37 C38 H38 120.0 . . ?
C39 C38 H38 120.0 . . ?
C40 C39 C38 120.0 . . ?
C40 C39 H39 120.0 . . ?
C38 C39 H39 120.0 . . ?
C39 C40 C41 120.0 . . ?
C39 C40 H40 120.0 . . ?
C41 C40 H40 120.0 . . ?
C42 C41 C40 120.0 . . ?
C42 C41 H41 120.0 . . ?
C40 C41 H41 120.0 . . ?
C41 C42 C37 120.0 . . ?
C41 C42 H42 120.0 . . ?
C37 C42 H42 120.0 . . ?
C44 C43 C48 118.8(11) . . ?
C44 C43 P7 119.9(9) . . ?
C48 C43 P7 121.3(9) . . ?
C45 C44 C43 122.7(13) . . ?
C45 C44 H44 118.6 . . ?
C43 C44 H44 118.6 . . ?
C46 C45 C44 119.6(15) . . ?
C46 C45 H45 120.2 . . ?
C44 C45 H45 120.2 . . ?
C45 C46 C47 122.1(13) . . ?
C45 C46 H46 119.0 . . ?
C47 C46 H46 119.0 . . ?
C46 C47 C48 118.1(13) . . ?
C46 C47 H47 121.0 . . ?
C48 C47 H47 121.0 . . ?
C43 C48 C47 118.7(13) . . ?
C43 C48 H48 120.6 . . ?
C47 C48 H48 120.6 . . ?
C54 C49 C50 119.1(9) . . ?
C54 C49 P4 124.1(8) . . ?
C50 C49 P4 116.9(7) . . ?
C49 C50 C51 119.1(11) . . ?
C49 C50 H50 120.5 . . ?
C51 C50 H50 120.5 . . ?
C52 C51 C50 121.5(11) . . ?
C52 C51 H51 119.3 . . ?
C50 C51 H51 119.3 . . ?
C53 C52 C51 118.3(11) . . ?
C53 C52 H52 120.8 . . ?
C51 C52 H52 120.8 . . ?
C52 C53 C54 122.2(12) . . ?
C52 C53 H53 118.9 . . ?
C54 C53 H53 118.9 . . ?
C49 C54 C53 119.7(11) . . ?
C49 C54 H54 120.1 . . ?
C53 C54 H54 120.1 . . ?
C60 C55 C56 117.8(9) . . ?
C60 C55 P4 122.6(7) . . ?
C56 C55 P4 119.6(7) . . ?
C57 C56 C55 121.8(9) . . ?
C57 C56 H56 119.1 . . ?
C55 C56 H56 119.1 . . ?
C56 C57 C58 120.2(10) . . ?
C56 C57 H57 119.9 . . ?
C58 C57 H57 119.9 . . ?
C59 C58 C57 118.8(10) . . ?
C59 C58 H58 120.6 . . ?
C57 C58 H58 120.6 . . ?
C58 C59 C60 121.7(10) . . ?
C58 C59 H59 119.1 . . ?
C60 C59 H59 119.1 . . ?
C59 C60 C55 119.8(9) . . ?
C59 C60 H60 120.1 . . ?
C55 C60 H60 120.1 . . ?
C62 C61 C66 119.8(11) . . ?
C62 C61 P3 118.1(8) . . ?
C66 C61 P3 122.1(8) . . ?
C63 C62 C61 119.7(11) . . ?
C63 C62 H62 120.1 . . ?
C61 C62 H62 120.1 . . ?
C62 C63 C64 121.7(13) . . ?
C62 C63 H63 119.2 . . ?
C64 C63 H63 119.2 . . ?
C65 C64 C63 117.9(14) . . ?
C65 C64 H64 121.0 . . ?
C63 C64 H64 121.0 . . ?
C64 C65 C66 120.7(13) . . ?
C64 C65 H65 119.6 . . ?
C66 C65 H65 119.6 . . ?
C61 C66 C65 120.2(12) . . ?
C61 C66 H66 119.9 . . ?
C65 C66 H66 119.9 . . ?
C68 C67 C72 118.1(11) . . ?
C68 C67 P3 118.6(9) . . ?
C72 C67 P3 123.2(9) . . ?
C67 C68 C69 120.6(14) . . ?
C67 C68 H68 119.7 . . ?
C69 C68 H68 119.7 . . ?
C70 C69 C68 120.5(15) . . ?
C70 C69 H69 119.8 . . ?
C68 C69 H69 119.8 . . ?
C71 C70 C69 120.7(14) . . ?
C71 C70 H70 119.6 . . ?
C69 C70 H70 119.6 . . ?
C70 C71 C72 121.4(14) . . ?
C70 C71 H71 119.3 . . ?
C72 C71 H71 119.3 . . ?
C67 C72 C71 118.6(13) . . ?
C67 C72 H72 120.7 . . ?
C71 C72 H72 120.7 . . ?
P4 C73 P3 110.0(5) . . ?
P4 C73 H73A 109.7 . . ?
P3 C73 H73A 109.7 . . ?
P4 C73 H73B 109.7 . . ?
P3 C73 H73B 109.7 . . ?
H73A C73 H73B 108.2 . . ?
P6 C74 P5 111.6(4) . . ?
P6 C74 H74A 109.3 . . ?
P5 C74 H74A 109.3 . . ?
P6 C74 H74B 109.3 . . ?
P5 C74 H74B 109.3 . . ?
H74A C74 H74B 108.0 . . ?
P8 C75 P7 111.8(5) . . ?
P8 C75 H75A 109.2 . . ?
P7 C75 H75A 109.2 . . ?
P8 C75 H75B 109.2 . . ?
P7 C75 H75B 109.2 . . ?
H75A C75 H75B 107.9 . . ?
C77 C76 H76A 109.4 . . ?
C77 C76 H76B 109.5 . . ?
H76A C76 H76B 109.5 . . ?
C77 C76 H76C 109.5 . . ?
H76A C76 H76C 109.5 . . ?
H76B C76 H76C 109.5 . . ?
C88 C77 C76 114.8(13) . . ?
C88A C77 C76A 113.4(16) . . ?
C88 C77 S4 115.1(12) . . ?
C76 C77 S4 116.9(14) . . ?
C88A C77 S4 101.3(16) . . ?
C76A C77 S4 103.5(17) . . ?
C90 C78 C89 112.5(9) . . ?
C90 C78 S5 108.2(6) . . ?
C89 C78 S5 110.7(6) . . ?
C90 C78 H78 108.4 . . ?
C89 C78 H78 108.4 . . ?
S5 C78 H78 108.4 . . ?
C81 C79 C80 113.5(12) . . ?
C81 C79 S7 110.6(9) . . ?
C80 C79 S7 110.0(8) . . ?
C79 C80 H80A 109.5 . . ?
C79 C80 H80B 109.5 . . ?
H80A C80 H80B 109.5 . . ?
C79 C80 H80C 109.5 . . ?
H80A C80 H80C 109.5 . . ?
H80B C80 H80C 109.5 . . ?
C79 C81 H81A 109.5 . . ?
C79 C81 H81B 109.5 . . ?
H81A C81 H81B 109.5 . . ?
C79 C81 H81C 109.5 . . ?
H81A C81 H81C 109.5 . . ?
H81B C81 H81C 109.5 . . ?
C84 C82 C83 112.2(8) . . ?
C84 C82 S8 109.9(6) . . ?
C83 C82 S8 110.6(6) . . ?
C84 C82 H82 108.0 . . ?
C83 C82 H82 108.0 . . ?
S8 C82 H82 108.0 . . ?
C82 C83 H83A 109.5 . . ?
C82 C83 H83B 109.5 . . ?
H83A C83 H83B 109.5 . . ?
C82 C83 H83C 109.5 . . ?
H83A C83 H83C 109.5 . . ?
H83B C83 H83C 109.5 . . ?
C82 C84 H84A 109.5 . . ?
C82 C84 H84B 109.5 . . ?
H84A C84 H84B 109.5 . . ?
C82 C84 H84C 109.5 . . ?
H84A C84 H84C 109.5 . . ?
H84B C84 H84C 109.5 . . ?
C86 C85 C87 111.7(9) . . ?
C86 C85 S6 108.4(7) . . ?
C87 C85 S6 111.2(7) . . ?
C86 C85 H85 108.5 . . ?
C87 C85 H85 108.5 . . ?
S6 C85 H85 108.5 . . ?
C85 C86 H86A 109.5 . . ?
C85 C86 H86B 109.5 . . ?
H86A C86 H86B 109.5 . . ?
C85 C86 H86C 109.5 . . ?
H86A C86 H86C 109.5 . . ?
H86B C86 H86C 109.5 . . ?
C85 C87 H87A 109.5 . . ?
C85 C87 H87B 109.5 . . ?
H87A C87 H87B 109.5 . . ?
C85 C87 H87C 109.5 . . ?
H87A C87 H87C 109.5 . . ?
H87B C87 H87C 109.5 . . ?
C77 C88 H88A 109.5 . . ?
C77 C88 H88B 109.4 . . ?
H88A C88 H88B 109.5 . . ?
C77 C88 H88C 109.5 . . ?
H88A C88 H88C 109.5 . . ?
H88B C88 H88C 109.5 . . ?
C78 C89 H89A 109.5 . . ?
C78 C89 H89B 109.5 . . ?
H89A C89 H89B 109.5 . . ?
C78 C89 H89C 109.5 . . ?
H89A C89 H89C 109.5 . . ?
H89B C89 H89C 109.5 . . ?
C78 C90 H90A 109.5 . . ?
C78 C90 H90B 109.5 . . ?
H90A C90 H90B 109.5 . . ?
C78 C90 H90C 109.5 . . ?
H90A C90 H90C 109.5 . . ?
H90B C90 H90C 109.5 . . ?
C93 C91 C92 111.3(8) . . ?
C93 C91 S9 111.1(6) . . ?
C92 C91 S9 109.0(6) . . ?
C93 C91 H91 108.5 . . ?
C92 C91 H91 108.5 . . ?
S9 C91 H91 108.5 . . ?
C91 C92 H92A 109.5 . . ?
C91 C92 H92B 109.5 . . ?
H92A C92 H92B 109.5 . . ?
C91 C92 H92C 109.5 . . ?
H92A C92 H92C 109.5 . . ?
H92B C92 H92C 109.5 . . ?
C91 C93 H93A 109.5 . . ?
C91 C93 H93B 109.5 . . ?
H93A C93 H93B 109.5 . . ?
C91 C93 H93C 109.5 . . ?
H93A C93 H93C 109.5 . . ?
H93B C93 H93C 109.5 . . ?
C96 C94 C95 113.1(8) . . ?
C96 C94 S1 109.2(7) . . ?
C95 C94 S1 109.1(6) . . ?
C96 C94 H94 108.4 . . ?
C95 C94 H94 108.4 . . ?
S1 C94 H94 108.4 . . ?
C94 C95 H95A 109.5 . . ?
C94 C95 H95B 109.5 . . ?
H95A C95 H95B 109.5 . . ?
C94 C95 H95C 109.5 . . ?
H95A C95 H95C 109.5 . . ?
H95B C95 H95C 109.5 . . ?
C94 C96 H96A 109.5 . . ?
C94 C96 H96B 109.5 . . ?
H96A C96 H96B 109.5 . . ?
C94 C96 H96C 109.5 . . ?
H96A C96 H96C 109.5 . . ?
H96B C96 H96C 109.5 . . ?
C98 C97 C99 110.0(10) . . ?
C98 C97 S2 111.4(8) . . ?
C99 C97 S2 113.4(7) . . ?
C98 C97 H97 107.2 . . ?
C99 C97 H97 107.2 . . ?
S2 C97 H97 107.2 . . ?
C97 C98 H98A 109.5 . . ?
C97 C98 H98B 109.5 . . ?
H98A C98 H98B 109.5 . . ?
C97 C98 H98C 109.5 . . ?
H98A C98 H98C 109.5 . . ?
H98B C98 H98C 109.5 . . ?
C97 C99 H99A 109.5 . . ?
C97 C99 H99B 109.5 . . ?
H99A C99 H99B 109.5 . . ?
C97 C99 H99C 109.5 . . ?
H99A C99 H99C 109.5 . . ?
H99B C99 H99C 109.5 . . ?
C102 C100 C101 108.4(9) . . ?
C10A C100 C101 108.3(10) . . ?
C102 C100 S3 108.3(9) . . ?
C10A C100 S3 118(2) . . ?
C101 C100 S3 106.5(9) . . ?
C100 C101 H10A 109.5 . . ?
C100 C101 H10B 109.5 . . ?
H10A C101 H10B 109.5 . . ?
C100 C101 H10C 109.5 . . ?
H10A C101 H10C 109.5 . . ?
H10B C101 H10C 109.5 . . ?
C100 C102 H10D 109.5 . . ?
C100 C102 H10E 109.5 . . ?
H10D C102 H10E 109.5 . . ?
C100 C102 H10F 109.5 . . ?
H10D C102 H10F 109.5 . . ?
H10E C102 H10F 109.5 . . ?
C100 C10A H10G 109.5 . . ?
C100 C10A H10H 109.5 . . ?
H10G C10A H10H 109.5 . . ?
C100 C10A H10I 109.5 . . ?
H10G C10A H10I 109.5 . . ?
H10H C10A H10I 109.5 . . ?
S2 Cu2A S4 126.9(14) . . ?
S2 Cu2A S3 120.7(15) . . ?
S4 Cu2A S3 112.2(14) . . ?
S2 Cu2A Ag3 52.8(6) . . ?
S4 Cu2A Ag3 96.6(10) . . ?
S3 Cu2A Ag3 129.8(16) . . ?
S2 Cu2A Ag1 95.4(13) . . ?
S4 Cu2A Ag1 124.3(17) . . ?
S3 Cu2A Ag1 49.1(7) . . ?
Ag3 Cu2A Ag1 80.8(10) . . ?
C77 C88A H88D 109.5 . . ?
C77 C88A H88E 109.5 . . ?
H88D C88A H88E 109.5 . . ?
C77 C88A H88F 109.5 . . ?
H88D C88A H88F 109.5 . . ?
H88E C88A H88F 109.5 . . ?
C77 C76A H76D 109.4 . . ?
C77 C76A H76E 109.5 . . ?
H76D C76A H76E 109.5 . . ?
C77 C76A H76F 109.5 . . ?
H76D C76A H76F 109.5 . . ?
H76E C76A H76F 109.5 . . ?
C38A C37A C42A 120.0 . . ?
C38A C37A P7 112.7(15) . . ?
C42A C37A P7 127.0(15) . . ?
C37A C38A C39A 120.0 . . ?
C37A C38A H38A 120.0 . . ?
C39A C38A H38A 120.0 . . ?
C40A C39A C38A 120.0 . . ?
C40A C39A H39A 120.0 . . ?
C38A C39A H39A 120.0 . . ?
C39A C40A C41A 120.0 . . ?
C39A C40A H40A 120.0 . . ?
C41A C40A H40A 120.0 . . ?
C42A C41A C40A 120.0 . . ?
C42A C41A H41A 120.0 . . ?
C40A C41A H41A 120.0 . . ?
C41A C42A C37A 120.0 . . ?
C41A C42A H42A 120.0 . . ?
C37A C42A H42A 120.0 . . ?
F15 P9 F12 90.0 . . ?
F15 P9 F17 90.0 . . ?
F12 P9 F17 90.0 . . ?
F15 P9 F16 90.0 . . ?
F12 P9 F16 180.0(13) . . ?
F17 P9 F16 90.0 . . ?
F15 P9 F14 90.0 . . ?
F12 P9 F14 90.0 . . ?
F17 P9 F14 180.0 . . ?
F16 P9 F14 90.0 . . ?
F15 P9 F18 180.0(13) . . ?
F12 P9 F18 90.0 . . ?
F17 P9 F18 90.0 . . ?
F16 P9 F18 90.0 . . ?
F14 P9 F18 90.0 . . ?
F13 P1 F7 90.0 . . ?
F13 P1 F11 90.0 . . ?
F7 P1 F11 90.0 . . ?
F13 P1 F10 90.0 . . ?
F7 P1 F10 180.0(14) . . ?
F11 P1 F10 90.0 . . ?
F13 P1 F8 90.0 . . ?
F7 P1 F8 90.0 . . ?
F11 P1 F8 180.0(11) . . ?
F10 P1 F8 90.0 . . ?
F13 P1 F9 180.0 . . ?
F7 P1 F9 90.0 . . ?
F11 P1 F9 90.0 . . ?
F10 P1 F9 90.0 . . ?
F8 P1 F9 90.0 . . ?
F1B P11 F1A 90.0 . . ?
F1B P11 F19 90.0 . . ?
F1A P11 F19 90.0 . . ?
F1B P11 F1C 90.0 . . ?
F1A P11 F1C 90.0 . . ?
F19 P11 F1C 180(2) . . ?
F1B P11 F1D 90.0 . . ?
F1A P11 F1D 180(3) . . ?
F19 P11 F1D 90.0 . . ?
F1C P11 F1D 90.0 . . ?
F1B P11 F1E 180.0 . . ?
F1A P11 F1E 90.0 . . ?
F19 P11 F1E 90.0 . . ?
F1C P11 F1E 90.0 . . ?
F1D P11 F1E 90.0 . . ?
F1G P10 F1F 90.0 . . ?
F1G P10 F1J 180.0 . . ?
F1F P10 F1J 90.0 . . ?
F1G P10 F1H 90.0 . . ?
F1F P10 F1H 90.0 . . ?
F1J P10 F1H 90.0 . . ?
F1G P10 F1I 90.0 . . ?
F1F P10 F1I 180(4) . . ?
F1J P10 F1I 90.0 . . ?
F1H P10 F1I 90.0 . . ?
F1G P10 F1K 90.0 . . ?
F1F P10 F1K 90.0 . . ?
F1J P10 F1K 90.0 . . ?
F1H P10 F1K 180.0 . . ?
F1I P10 F1K 90.0 . . ?

loop_
_geom_bond_atom_site_label_1
_geom_bond_atom_site_label_2
_geom_bond_distance
_geom_bond_site_symmetry_2
_geom_bond_publ_flag
Ag1 S9 2.463(3) . ?
Ag1 S3 2.469(3) . ?
Ag1 S1 2.523(3) . ?
Ag1 Cu4 3.050(17) . ?
Ag1 Ag2 3.138(8) . ?
Ag1 Ag14 3.19(4) . ?
Ag1 Cu2A 3.20(4) . ?
Ag2 S3 2.406(6) . ?
Ag2 S2 2.435(8) . ?
Ag2 S4 2.451(7) . ?
Ag2 Ag3 3.243(5) . ?
Ag2 Ag5 3.333(8) . ?
Ag3 S2 2.477(3) . ?
Ag3 S5 2.480(3) . ?
Ag3 S8 2.523(2) . ?
Ag3 Ag14 3.01(5) . ?
Ag3 Cu2A 3.05(3) . ?
Ag3 Ag12 3.14(2) . ?
Ag3 Cu4 3.135(19) . ?
Ag5 S6 2.454(3) . ?
Ag5 S4 2.460(3) . ?
Ag5 S7 2.530(3) . ?
Ag5 Ag14 3.02(4) . ?
Ag5 Cu4 3.027(17) . ?
Ag5 Cu9 3.176(15) . ?
Ag5 Ag11 3.37(3) . ?
Cu1 P5 2.246(5) . ?
Cu1 S2 2.251(5) . ?
Cu1 S1 2.269(3) . ?
Cu1 Cu2 2.888(14) . ?
Ag9 P5 2.140(15) . ?
Ag9 S2 2.172(16) . ?
Ag9 S1 2.639(11) . ?
Ag9 Ag12 2.86(3) . ?
Cu2 P6 2.201(14) . ?
Cu2 S5 2.281(16) . ?
Cu2 S1 2.414(14) . ?
Ag12 S5 2.22(3) . ?
Ag12 S1 2.29(3) . ?
Ag12 P6 2.33(3) . ?
Cu3 S9 2.232(10) . ?
Cu3 P4 2.246(11) . ?
Cu3 S7 2.461(9) . ?
Cu3 Cu5 3.044(14) . ?
Ag6 S7 2.239(15) . ?
Ag6 P4 2.315(16) . ?
Ag6 S9 2.363(15) . ?
Ag6 Ag7 2.816(18) . ?
Cu4 S9 2.201(14) . ?
Cu4 S6 2.292(17) . ?
Cu4 S5 2.293(16) . ?
Ag14 S6 2.18(4) . ?
Ag14 S5 2.21(4) . ?
Ag14 S9 2.40(4) . ?
Cu5 S3 2.096(7) . ?
Cu5 P3 2.303(7) . ?
Cu5 S7 2.737(5) . ?
Ag7 S7 2.268(3) . ?
Ag7 P3 2.278(4) . ?
Ag7 S3 2.361(4) . ?
Cu8 S4 2.195(15) . ?
Cu8 P7 2.317(15) . ?
Cu8 S8 2.462(14) . ?
Cu8 Cu9 2.98(2) . ?
Ag8 P7 2.19(2) . ?
Ag8 S8 2.353(18) . ?
Ag8 S4 2.384(18) . ?
Ag8 Ag11 2.80(4) . ?
Cu9 S6 2.24(2) . ?
Cu9 P8 2.258(18) . ?
Cu9 S8 2.383(18) . ?
Ag11 P8 2.25(4) . ?
Ag11 S6 2.30(4) . ?
Ag11 S8 2.34(4) . ?
S1 C94 1.838(8) . ?
S2 C97 1.834(10) . ?
S2 Cu2A 2.33(4) . ?
S3 C100 1.861(12) . ?
S3 Cu2A 2.60(3) . ?
S4 C77 1.834(12) . ?
S4 Cu2A 2.37(4) . ?
S5 C78 1.823(9) . ?
S6 C85 1.832(9) . ?
S7 C79 1.824(11) . ?
S8 C82 1.836(8) . ?
S9 C91 1.840(8) . ?
P2 F4 1.511(8) . ?
P2 F6 1.548(7) . ?
P2 F1 1.552(8) . ?
P2 F2 1.554(7) . ?
P2 F3 1.556(8) . ?
P2 F5 1.575(9) . ?
P3 C67 1.815(10) . ?
P3 C61 1.817(11) . ?
P3 C73 1.842(9) . ?
P4 C55 1.806(10) . ?
P4 C49 1.827(9) . ?
P4 C73 1.840(9) . ?
P5 C1 1.815(9) . ?
P5 C7 1.829(11) . ?
P5 C74 1.839(9) . ?
P6 C13 1.816(9) . ?
P6 C74 1.838(8) . ?
P6 C19 1.844(10) . ?
P7 C37 1.807(10) . ?
P7 C37A 1.808(10) . ?
P7 C43 1.813(10) . ?
P7 C75 1.842(9) . ?
P8 C25 1.819(10) . ?
P8 C31 1.832(10) . ?
P8 C75 1.836(9) . ?
C1 C6 1.366(14) . ?
C1 C2 1.408(16) . ?
C2 C3 1.364(17) . ?
C2 H2 0.9500 . ?
C3 C4 1.337(19) . ?
C3 H3 0.9500 . ?
C4 C5 1.363(18) . ?
C4 H4 0.9500 . ?
C5 C6 1.410(16) . ?
C5 H5 0.9500 . ?
C6 H6 0.9500 . ?
C7 C8 1.340(16) . ?
C7 C12 1.421(17) . ?
C8 C9 1.383(19) . ?
C8 H8 0.9500 . ?
C9 C10 1.38(2) . ?
C9 H9 0.9500 . ?
C10 C11 1.40(2) . ?
C10 H10 0.9500 . ?
C11 C12 1.354(19) . ?
C11 H11 0.9500 . ?
C12 H12 0.9500 . ?
C13 C18 1.379(13) . ?
C13 C14 1.393(13) . ?
C14 C15 1.364(15) . ?
C14 H14 0.9500 . ?
C15 C16 1.363(16) . ?
C15 H15 0.9500 . ?
C16 C17 1.354(15) . ?
C16 H16 0.9500 . ?
C17 C18 1.362(13) . ?
C17 H17 0.9500 . ?
C18 H18 0.9500 . ?
C19 C24 1.363(13) . ?
C19 C20 1.384(15) . ?
C20 C21 1.363(16) . ?
C20 H20 0.9500 . ?
C21 C22 1.369(18) . ?
C21 H21 0.9500 . ?
C22 C23 1.357(17) . ?
C22 H22 0.9500 . ?
C23 C24 1.371(15) . ?
C23 H23 0.9500 . ?
C24 H24 0.9500 . ?
C25 C26 1.363(14) . ?
C25 C30 1.395(15) . ?
C26 C27 1.401(16) . ?
C26 H26 0.9500 . ?
C27 C28 1.348(16) . ?
C27 H27 0.9500 . ?
C28 C29 1.395(17) . ?
C28 H28 0.9500 . ?
C29 C30 1.377(17) . ?
C29 H29 0.9500 . ?
C30 H30 0.9500 . ?
C31 C32 1.367(14) . ?
C31 C36 1.393(13) . ?
C32 C33 1.357(14) . ?
C32 H32 0.9500 . ?
C33 C34 1.398(16) . ?
C33 H33 0.9500 . ?
C34 C35 1.328(18) . ?
C34 H34 0.9500 . ?
C35 C36 1.374(16) . ?
C35 H35 0.9500 . ?
C36 H36 0.9500 . ?
C37 C38 1.3900 . ?
C37 C42 1.3900 . ?
C38 C39 1.3900 . ?
C38 H38 0.9500 . ?
C39 C40 1.3900 . ?
C39 H39 0.9500 . ?
C40 C41 1.3900 . ?
C40 H40 0.9500 . ?
C41 C42 1.3900 . ?
C41 H41 0.9500 . ?
C42 H42 0.9500 . ?
C43 C44 1.372(16) . ?
C43 C48 1.393(15) . ?
C44 C45 1.336(17) . ?
C44 H44 0.9500 . ?
C45 C46 1.33(2) . ?
C45 H45 0.9500 . ?
C46 C47 1.39(2) . ?
C46 H46 0.9500 . ?
C47 C48 1.409(17) . ?
C47 H47 0.9500 . ?
C48 H48 0.9500 . ?
C49 C54 1.370(14) . ?
C49 C50 1.381(13) . ?
C50 C51 1.403(15) . ?
C50 H50 0.9500 . ?
C51 C52 1.364(17) . ?
C51 H51 0.9500 . ?
C52 C53 1.339(17) . ?
C52 H52 0.9500 . ?
C53 C54 1.395(16) . ?
C53 H53 0.9500 . ?
C54 H54 0.9500 . ?
C55 C60 1.391(12) . ?
C55 C56 1.400(13) . ?
C56 C57 1.364(14) . ?
C56 H56 0.9500 . ?
C57 C58 1.383(14) . ?
C57 H57 0.9500 . ?
C58 C59 1.375(15) . ?
C58 H58 0.9500 . ?
C59 C60 1.382(14) . ?
C59 H59 0.9500 . ?
C60 H60 0.9500 . ?
C61 C62 1.368(14) . ?
C61 C66 1.376(14) . ?
C62 C63 1.364(17) . ?
C62 H62 0.9500 . ?
C63 C64 1.388(18) . ?
C63 H63 0.9500 . ?
C64 C65 1.374(18) . ?
C64 H64 0.9500 . ?
C65 C66 1.377(17) . ?
C65 H65 0.9500 . ?
C66 H66 0.9500 . ?
C67 C68 1.364(16) . ?
C67 C72 1.392(16) . ?
C68 C69 1.377(19) . ?
C68 H68 0.9500 . ?
C69 C70 1.34(2) . ?
C69 H69 0.9500 . ?
C70 C71 1.308(19) . ?
C70 H70 0.9500 . ?
C71 C72 1.397(17) . ?
C71 H71 0.9500 . ?
C72 H72 0.9500 . ?
C73 H73A 0.9900 . ?
C73 H73B 0.9900 . ?
C74 H74A 0.9900 . ?
C74 H74B 0.9900 . ?
C75 H75A 0.9900 . ?
C75 H75B 0.9900 . ?
C76 C77 1.473(15) . ?
C76 H76A 0.9800 . ?
C76 H76B 0.9800 . ?
C76 H76C 0.9800 . ?
C77 C88 1.492(15) . ?
C77 C88A 1.486(18) . ?
C77 C76A 1.528(17) . ?
C78 C90 1.508(8) . ?
C78 C89 1.514(8) . ?
C78 H78 1.0000 . ?
C79 C81 1.486(9) . ?
C79 C80 1.505(9) . ?
C80 H80A 0.9800 . ?
C80 H80B 0.9800 . ?
C80 H80C 0.9800 . ?
C81 H81A 0.9800 . ?
C81 H81B 0.9800 . ?
C81 H81C 0.9800 . ?
C82 C84 1.513(8) . ?
C82 C83 1.514(8) . ?
C82 H82 1.0000 . ?
C83 H83A 0.9800 . ?
C83 H83B 0.9800 . ?
C83 H83C 0.9800 . ?
C84 H84A 0.9800 . ?
C84 H84B 0.9800 . ?
C84 H84C 0.9800 . ?
C85 C86 1.504(9) . ?
C85 C87 1.510(8) . ?
C85 H85 1.0000 . ?
C86 H86A 0.9800 . ?
C86 H86B 0.9800 . ?
C86 H86C 0.9800 . ?
C87 H87A 0.9800 . ?
C87 H87B 0.9800 . ?
C87 H87C 0.9800 . ?
C88 H88A 0.9800 . ?
C88 H88B 0.9800 . ?
C88 H88C 0.9800 . ?
C89 H89A 0.9800 . ?
C89 H89B 0.9800 . ?
C89 H89C 0.9800 . ?
C90 H90A 0.9800 . ?
C90 H90B 0.9800 . ?
C90 H90C 0.9800 . ?
C91 C93 1.510(8) . ?
C91 C92 1.518(8) . ?
C91 H91 1.0000 . ?
C92 H92A 0.9800 . ?
C92 H92B 0.9800 . ?
C92 H92C 0.9800 . ?
C93 H93A 0.9800 . ?
C93 H93B 0.9800 . ?
C93 H93C 0.9800 . ?
C94 C96 1.502(13) . ?
C94 C95 1.535(13) . ?
C94 H94 1.0000 . ?
C95 H95A 0.9800 . ?
C95 H95B 0.9800 . ?
C95 H95C 0.9800 . ?
C96 H96A 0.9800 . ?
C96 H96B 0.9800 . ?
C96 H96C 0.9800 . ?
C97 C98 1.491(9) . ?
C97 C99 1.500(9) . ?
C97 H97 1.0000 . ?
C98 H98A 0.9800 . ?
C98 H98B 0.9800 . ?
C98 H98C 0.9800 . ?
C99 H99A 0.9800 . ?
C99 H99B 0.9800 . ?
C99 H99C 0.9800 . ?
C100 C102 1.509(8) . ?
C100 C10A 1.525(8) . ?
C100 C101 1.532(8) . ?
C101 H10A 0.9800 . ?
C101 H10B 0.9800 . ?
C101 H10C 0.9800 . ?
C102 H10D 0.9800 . ?
C102 H10E 0.9800 . ?
C102 H10F 0.9800 . ?
C10A H10G 0.9800 . ?
C10A H10H 0.9800 . ?
C10A H10I 0.9800 . ?
C88A H88D 0.9800 . ?
C88A H88E 0.9800 . ?
C88A H88F 0.9800 . ?
C76A H76D 0.9800 . ?
C76A H76E 0.9800 . ?
C76A H76F 0.9800 . ?
C37A C38A 1.3900 . ?
C37A C42A 1.3900 . ?
C38A C39A 1.3900 . ?
C38A H38A 0.9500 . ?
C39A C40A 1.3900 . ?
C39A H39A 0.9500 . ?
C40A C41A 1.3900 . ?
C40A H40A 0.9500 . ?
C41A C42A 1.3900 . ?
C41A H41A 0.9500 . ?
C42A H42A 0.9500 . ?
P9 F15 1.6272 . ?
P9 F12 1.6273 . ?
P9 F17 1.6273 . ?
P9 F16 1.6273 . ?
P9 F14 1.6273 . ?
P9 F18 1.6274 . ?
P1 F13 1.6273 . ?
P1 F7 1.6273 . ?
P1 F11 1.6273 . ?
P1 F10 1.6273 . ?
P1 F8 1.6274 . ?
P1 F9 1.6274 . ?
P11 F1B 1.6272 . ?
P11 F1A 1.6272 . ?
P11 F19 1.6273 . ?
P11 F1C 1.6273 . ?
P11 F1D 1.6274 . ?
P11 F1E 1.6275 . ?
P10 F1G 1.6272 . ?
P10 F1F 1.6273 . ?
P10 F1J 1.6273 . ?
P10 F1H 1.6273 . ?
P10 F1I 1.6273 . ?
P10 F1K 1.6274 . ?

loop_
_geom_torsion_atom_site_label_1
_geom_torsion_atom_site_label_2
_geom_torsion_atom_site_label_3
_geom_torsion_atom_site_label_4
_geom_torsion
_geom_torsion_site_symmetry_1
_geom_torsion_site_symmetry_2
_geom_torsion_site_symmetry_3
_geom_torsion_site_symmetry_4
_geom_torsion_publ_flag
C7 P5 C1 C6 -54.1(10) . . . . ?
C74 P5 C1 C6 55.1(10) . . . . ?
Ag9 P5 C1 C6 -179.1(9) . . . . ?
Cu1 P5 C1 C6 172.3(8) . . . . ?
C7 P5 C1 C2 129.6(10) . . . . ?
C74 P5 C1 C2 -121.1(10) . . . . ?
Ag9 P5 C1 C2 4.6(11) . . . . ?
Cu1 P5 C1 C2 -4.0(11) . . . . ?
C6 C1 C2 C3 3(2) . . . . ?
P5 C1 C2 C3 179.7(13) . . . . ?
C1 C2 C3 C4 -4(3) . . . . ?
C2 C3 C4 C5 2(3) . . . . ?
C3 C4 C5 C6 0(2) . . . . ?
C2 C1 C6 C5 -1.5(17) . . . . ?
P5 C1 C6 C5 -177.7(9) . . . . ?
C4 C5 C6 C1 0.1(18) . . . . ?
C1 P5 C7 C8 86.4(11) . . . . ?
C74 P5 C7 C8 -21.9(11) . . . . ?
Ag9 P5 C7 C8 -146.5(11) . . . . ?
Cu1 P5 C7 C8 -146.8(9) . . . . ?
C1 P5 C7 C12 -90.8(9) . . . . ?
C74 P5 C7 C12 160.9(9) . . . . ?
Ag9 P5 C7 C12 36.3(11) . . . . ?
Cu1 P5 C7 C12 36.0(10) . . . . ?
C12 C7 C8 C9 -7(2) . . . . ?
P5 C7 C8 C9 176.2(11) . . . . ?
C7 C8 C9 C10 3(2) . . . . ?
C8 C9 C10 C11 4(3) . . . . ?
C9 C10 C11 C12 -6(3) . . . . ?
C10 C11 C12 C7 2(2) . . . . ?
C8 C7 C12 C11 4(2) . . . . ?
P5 C7 C12 C11 -178.5(12) . . . . ?
C74 P6 C13 C18 -106.3(8) . . . . ?
C19 P6 C13 C18 145.1(8) . . . . ?
Cu2 P6 C13 C18 17.7(9) . . . . ?
Ag12 P6 C13 C18 13.0(11) . . . . ?
C74 P6 C13 C14 71.9(9) . . . . ?
C19 P6 C13 C14 -36.7(9) . . . . ?
Cu2 P6 C13 C14 -164.1(8) . . . . ?
Ag12 P6 C13 C14 -168.8(10) . . . . ?
C18 C13 C14 C15 1.8(15) . . . . ?
P6 C13 C14 C15 -176.4(9) . . . . ?
C13 C14 C15 C16 -0.9(18) . . . . ?
C14 C15 C16 C17 0.4(19) . . . . ?
C15 C16 C17 C18 -0.9(17) . . . . ?
C16 C17 C18 C13 1.9(16) . . . . ?
C14 C13 C18 C17 -2.4(15) . . . . ?
P6 C13 C18 C17 175.9(8) . . . . ?
C13 P6 C19 C24 -92.7(8) . . . . ?
C74 P6 C19 C24 158.9(7) . . . . ?
Cu2 P6 C19 C24 35.3(9) . . . . ?
Ag12 P6 C19 C24 34.8(12) . . . . ?
C13 P6 C19 C20 85.1(11) . . . . ?
C74 P6 C19 C20 -23.2(11) . . . . ?
Cu2 P6 C19 C20 -146.8(11) . . . . ?
Ag12 P6 C19 C20 -147.4(13) . . . . ?
C24 C19 C20 C21 -2(2) . . . . ?
P6 C19 C20 C21 -179.8(12) . . . . ?
C19 C20 C21 C22 5(2) . . . . ?
C20 C21 C22 C23 -4(2) . . . . ?
C21 C22 C23 C24 1.5(19) . . . . ?
C20 C19 C24 C23 -0.9(16) . . . . ?
P6 C19 C24 C23 177.0(8) . . . . ?
C22 C23 C24 C19 1.2(16) . . . . ?
C31 P8 C25 C26 -87.5(9) . . . . ?
C75 P8 C25 C26 163.4(8) . . . . ?
Ag11 P8 C25 C26 42.0(13) . . . . ?
Cu9 P8 C25 C26 38.1(10) . . . . ?
C31 P8 C25 C30 91.6(11) . . . . ?
C75 P8 C25 C30 -17.5(11) . . . . ?
Ag11 P8 C25 C30 -138.9(14) . . . . ?
Cu9 P8 C25 C30 -142.8(11) . . . . ?
C30 C25 C26 C27 -1.2(17) . . . . ?
P8 C25 C26 C27 178.0(8) . . . . ?
C25 C26 C27 C28 2.2(18) . . . . ?
C26 C27 C28 C29 -0.5(19) . . . . ?
C27 C28 C29 C30 -2(2) . . . . ?
C28 C29 C30 C25 3(2) . . . . ?
C26 C25 C30 C29 -2(2) . . . . ?
P8 C25 C30 C29 179.3(11) . . . . ?
C25 P8 C31 C32 152.8(8) . . . . ?
C75 P8 C31 C32 -98.0(8) . . . . ?
Ag11 P8 C31 C32 25.9(14) . . . . ?
Cu9 P8 C31 C32 23.7(11) . . . . ?
C25 P8 C31 C36 -28.6(10) . . . . ?
C75 P8 C31 C36 80.6(9) . . . . ?
Ag11 P8 C31 C36 -155.5(13) . . . . ?
Cu9 P8 C31 C36 -157.7(9) . . . . ?
C36 C31 C32 C33 -2.9(16) . . . . ?
P8 C31 C32 C33 175.8(8) . . . . ?
C31 C32 C33 C34 2.4(17) . . . . ?
C32 C33 C34 C35 -0.7(19) . . . . ?
C33 C34 C35 C36 -1(2) . . . . ?
C34 C35 C36 C31 0(2) . . . . ?
C32 C31 C36 C35 1.6(16) . . . . ?
P8 C31 C36 C35 -177.0(9) . . . . ?
C43 P7 C37 C38 -95.4(14) . . . . ?
C75 P7 C37 C38 156.1(13) . . . . ?
Cu8 P7 C37 C38 27.4(19) . . . . ?
C43 P7 C37 C42 90.4(16) . . . . ?
C75 P7 C37 C42 -18.1(18) . . . . ?
Cu8 P7 C37 C42 -146.8(13) . . . . ?
C42 C37 C38 C39 0.0 . . . . ?
P7 C37 C38 C39 -174(2) . . . . ?
C37 C38 C39 C40 0.0 . . . . ?
C38 C39 C40 C41 0.0 . . . . ?
C39 C40 C41 C42 0.0 . . . . ?
C40 C41 C42 C37 0.0 . . . . ?
C38 C37 C42 C41 0.0 . . . . ?
P7 C37 C42 C41 174(2) . . . . ?
C37 P7 C43 C44 135.8(13) . . . . ?
C37A P7 C43 C44 130.9(13) . . . . ?
C75 P7 C43 C44 -115.9(9) . . . . ?
Ag8 P7 C43 C44 0.3(11) . . . . ?
Cu8 P7 C43 C44 6.9(11) . . . . ?
C37 P7 C43 C48 -43.0(13) . . . . ?
C37A P7 C43 C48 -47.9(13) . . . . ?
C75 P7 C43 C48 65.3(9) . . . . ?
Ag8 P7 C43 C48 -178.5(8) . . . . ?
Cu8 P7 C43 C48 -171.9(8) . . . . ?
C48 C43 C44 C45 0.7(19) . . . . ?
P7 C43 C44 C45 -178.1(11) . . . . ?
C43 C44 C45 C46 1(2) . . . . ?
C44 C45 C46 C47 -3(2) . . . . ?
C45 C46 C47 C48 3(2) . . . . ?
C44 C43 C48 C47 -0.7(16) . . . . ?
P7 C43 C48 C47 178.1(8) . . . . ?
C46 C47 C48 C43 -0.8(17) . . . . ?
C55 P4 C49 C54 91.7(10) . . . . ?
C73 P4 C49 C54 -16.9(11) . . . . ?
Cu3 P4 C49 C54 -145.2(9) . . . . ?
Ag6 P4 C49 C54 -136.4(10) . . . . ?
C55 P4 C49 C50 -88.0(8) . . . . ?
C73 P4 C49 C50 163.3(7) . . . . ?
Cu3 P4 C49 C50 35.0(8) . . . . ?
Ag6 P4 C49 C50 43.8(8) . . . . ?
C54 C49 C50 C51 -2.1(15) . . . . ?
P4 C49 C50 C51 177.7(7) . . . . ?
C49 C50 C51 C52 3.6(16) . . . . ?
C50 C51 C52 C53 -3.2(18) . . . . ?
C51 C52 C53 C54 1(2) . . . . ?
C50 C49 C54 C53 0.3(18) . . . . ?
P4 C49 C54 C53 -179.5(10) . . . . ?
C52 C53 C54 C49 0(2) . . . . ?
C49 P4 C55 C60 -42.5(9) . . . . ?
C73 P4 C55 C60 66.1(8) . . . . ?
Cu3 P4 C55 C60 -171.1(8) . . . . ?
Ag6 P4 C55 C60 -173.2(8) . . . . ?
C49 P4 C55 C56 139.0(7) . . . . ?
C73 P4 C55 C56 -112.4(8) . . . . ?
Cu3 P4 C55 C56 10.4(9) . . . . ?
Ag6 P4 C55 C56 8.3(10) . . . . ?
C60 C55 C56 C57 -1.2(14) . . . . ?
P4 C55 C56 C57 177.4(8) . . . . ?
C55 C56 C57 C58 0.3(15) . . . . ?
C56 C57 C58 C59 1.6(16) . . . . ?
C57 C58 C59 C60 -2.7(17) . . . . ?
C58 C59 C60 C55 1.8(16) . . . . ?
C56 C55 C60 C59 0.2(14) . . . . ?
P4 C55 C60 C59 -178.4(8) . . . . ?
C67 P3 C61 C62 -121.3(8) . . . . ?
C73 P3 C61 C62 129.5(8) . . . . ?
Ag7 P3 C61 C62 5.7(10) . . . . ?
Cu5 P3 C61 C62 4.1(9) . . . . ?
C67 P3 C61 C66 60.7(9) . . . . ?
C73 P3 C61 C66 -48.6(9) . . . . ?
Ag7 P3 C61 C66 -172.4(7) . . . . ?
Cu5 P3 C61 C66 -173.9(7) . . . . ?
C66 C61 C62 C63 -0.5(16) . . . . ?
P3 C61 C62 C63 -178.6(9) . . . . ?
C61 C62 C63 C64 -0.4(19) . . . . ?
C62 C63 C64 C65 1(2) . . . . ?
C63 C64 C65 C66 -0.6(19) . . . . ?
C62 C61 C66 C65 0.8(16) . . . . ?
P3 C61 C66 C65 178.8(9) . . . . ?
C64 C65 C66 C61 -0.2(18) . . . . ?
C61 P3 C67 C68 106.7(11) . . . . ?
C73 P3 C67 C68 -146.4(11) . . . . ?
Ag7 P3 C67 C68 -30.7(11) . . . . ?
Cu5 P3 C67 C68 -18.2(12) . . . . ?
C61 P3 C67 C72 -69.0(11) . . . . ?
C73 P3 C67 C72 37.9(12) . . . . ?
Ag7 P3 C67 C72 153.6(10) . . . . ?
Cu5 P3 C67 C72 166.1(10) . . . . ?
C72 C67 C68 C69 0(2) . . . . ?
P3 C67 C68 C69 -176.0(14) . . . . ?
C67 C68 C69 C70 1(3) . . . . ?
C68 C69 C70 C71 1(3) . . . . ?
C69 C70 C71 C72 -3(3) . . . . ?
C68 C67 C72 C71 -2(2) . . . . ?
P3 C67 C72 C71 173.4(11) . . . . ?
C70 C71 C72 C67 4(2) . . . . ?
C55 P4 C73 P3 63.5(6) . . . . ?
C49 P4 C73 P3 173.9(5) . . . . ?
Cu3 P4 C73 P3 -55.7(6) . . . . ?
Ag6 P4 C73 P3 -62.6(7) . . . . ?
C67 P3 C73 P4 158.6(5) . . . . ?
C61 P3 C73 P4 -93.0(6) . . . . ?
Ag7 P3 C73 P4 42.5(6) . . . . ?
Cu5 P3 C73 P4 31.0(6) . . . . ?
C13 P6 C74 P5 68.5(6) . . . . ?
C19 P6 C74 P5 179.3(5) . . . . ?
Cu2 P6 C74 P5 -56.6(6) . . . . ?
Ag12 P6 C74 P5 -51.2(9) . . . . ?
C1 P5 C74 P6 155.8(5) . . . . ?
C7 P5 C74 P6 -93.8(5) . . . . ?
Ag9 P5 C74 P6 29.3(7) . . . . ?
Cu1 P5 C74 P6 38.4(5) . . . . ?
C25 P8 C75 P7 179.2(5) . . . . ?
C31 P8 C75 P7 68.7(6) . . . . ?
Ag11 P8 C75 P7 -58.6(9) . . . . ?
Cu9 P8 C75 P7 -52.3(7) . . . . ?
C37 P7 C75 P8 -91.7(12) . . . . ?
C37A P7 C75 P8 -89.7(12) . . . . ?
C43 P7 C75 P8 158.9(6) . . . . ?
Ag8 P7 C75 P8 37.6(8) . . . . ?
Cu8 P7 C75 P8 39.6(7) . . . . ?
Cu8 S4 C77 C88 -105.3(14) . . . . ?
Ag2 S4 C77 C88 49.8(15) . . . . ?
Ag5 S4 C77 C88 139.1(14) . . . . ?
Cu8 S4 C77 C76 33.9(18) . . . . ?
Ag2 S4 C77 C76 -171.0(16) . . . . ?
Ag5 S4 C77 C76 -81.7(16) . . . . ?
Cu2A S4 C77 C88A 87.6(18) . . . . ?
Ag8 S4 C77 C88A -74.7(15) . . . . ?
Ag5 S4 C77 C88A 177.7(13) . . . . ?
Cu2A S4 C77 C76A -155(2) . . . . ?
Ag8 S4 C77 C76A 43.0(18) . . . . ?
Ag5 S4 C77 C76A -64.6(17) . . . . ?
Ag14 S5 C78 C90 -87.1(14) . . . . ?
Ag12 S5 C78 C90 95.2(11) . . . . ?
Cu2 S5 C78 C90 89.3(8) . . . . ?
Cu4 S5 C78 C90 -83.7(9) . . . . ?
Ag3 S5 C78 C90 -171.1(6) . . . . ?
Ag14 S5 C78 C89 149.3(14) . . . . ?
Ag12 S5 C78 C89 -28.5(11) . . . . ?
Cu2 S5 C78 C89 -34.4(9) . . . . ?
Cu4 S5 C78 C89 152.7(8) . . . . ?
Ag3 S5 C78 C89 65.2(7) . . . . ?
Ag6 S7 C79 C81 -169.9(12) . . . . ?
Ag7 S7 C79 C81 110.5(12) . . . . ?
Cu3 S7 C79 C81 -172.6(11) . . . . ?
Ag5 S7 C79 C81 -46.1(13) . . . . ?
Cu5 S7 C79 C81 111.4(12) . . . . ?
Ag6 S7 C79 C80 -43.7(11) . . . . ?
Ag7 S7 C79 C80 -123.3(9) . . . . ?
Cu3 S7 C79 C80 -46.4(11) . . . . ?
Ag5 S7 C79 C80 80.1(10) . . . . ?
Cu5 S7 C79 C80 -122.4(9) . . . . ?
Ag11 S8 C82 C84 -169.9(11) . . . . ?
Ag8 S8 C82 C84 114.4(8) . . . . ?
Cu9 S8 C82 C84 -172.5(8) . . . . ?
Cu8 S8 C82 C84 106.5(8) . . . . ?
Ag3 S8 C82 C84 -42.8(8) . . . . ?
Ag11 S8 C82 C83 -45.4(11) . . . . ?
Ag8 S8 C82 C83 -121.1(8) . . . . ?
Cu9 S8 C82 C83 -48.0(9) . . . . ?
Cu8 S8 C82 C83 -129.0(7) . . . . ?
Ag3 S8 C82 C83 81.6(7) . . . . ?
Ag14 S6 C85 C86 -85.8(12) . . . . ?
Cu9 S6 C85 C86 93.1(8) . . . . ?
Cu4 S6 C85 C86 -88.8(8) . . . . ?
Ag11 S6 C85 C86 86.6(10) . . . . ?
Ag5 S6 C85 C86 -172.4(7) . . . . ?
Ag14 S6 C85 C87 151.1(12) . . . . ?
Cu9 S6 C85 C87 -30.0(9) . . . . ?
Cu4 S6 C85 C87 148.1(8) . . . . ?
Ag11 S6 C85 C87 -36.6(11) . . . . ?
Ag5 S6 C85 C87 64.5(8) . . . . ?
Cu4 S9 C91 C93 151.3(8) . . . . ?
Cu3 S9 C91 C93 -32.1(8) . . . . ?
Ag6 S9 C91 C93 -39.4(8) . . . . ?
Ag14 S9 C91 C93 151.9(13) . . . . ?
Ag1 S9 C91 C93 65.4(6) . . . . ?
Cu4 S9 C91 C92 -85.8(9) . . . . ?
Cu3 S9 C91 C92 90.8(7) . . . . ?
Ag6 S9 C91 C92 83.6(8) . . . . ?
Ag14 S9 C91 C92 -85.2(14) . . . . ?
Ag1 S9 C91 C92 -171.6(6) . . . . ?
Cu1 S1 C94 C96 112.0(6) . . . . ?
Ag12 S1 C94 C96 -169.5(10) . . . . ?
Cu2 S1 C94 C96 -167.8(7) . . . . ?
Ag1 S1 C94 C96 -38.6(7) . . . . ?
Ag9 S1 C94 C96 114.0(7) . . . . ?
Cu1 S1 C94 C95 -124.0(6) . . . . ?
Ag12 S1 C94 C95 -45.4(11) . . . . ?
Cu2 S1 C94 C95 -43.7(8) . . . . ?
Ag1 S1 C94 C95 85.5(7) . . . . ?
Ag9 S1 C94 C95 -121.9(7) . . . . ?
Ag9 S2 C97 C98 55.4(10) . . . . ?
Cu1 S2 C97 C98 58.3(9) . . . . ?
Cu2A S2 C97 C98 -145.7(11) . . . . ?
Ag2 S2 C97 C98 -150.7(7) . . . . ?
Ag3 S2 C97 C98 -58.8(9) . . . . ?
Ag9 S2 C97 C99 -179.9(9) . . . . ?
Cu1 S2 C97 C99 -177.0(8) . . . . ?
Cu2A S2 C97 C99 -20.9(13) . . . . ?
Ag2 S2 C97 C99 -26.0(10) . . . . ?
Ag3 S2 C97 C99 66.0(9) . . . . ?
Cu5 S3 C100 C102 -178.4(9) . . . . ?
Ag2 S3 C100 C102 -20.6(10) . . . . ?
Ag1 S3 C100 C102 71.0(9) . . . . ?
Ag7 S3 C100 C10A 62.9(11) . . . . ?
Ag1 S3 C100 C10A -50.7(11) . . . . ?
Cu2A S3 C100 C10A -140.7(15) . . . . ?
Cu5 S3 C100 C101 -62.1(9) . . . . ?
Ag7 S3 C100 C101 -59.1(9) . . . . ?
Ag2 S3 C100 C101 95.8(9) . . . . ?
Ag1 S3 C100 C101 -172.7(7) . . . . ?
Cu2A S3 C100 C101 97.4(13) . . . . ?
C43 P7 C37A C38A -84.5(13) . . . . ?
C75 P7 C37A C38A 165.2(11) . . . . ?
Ag8 P7 C37A C38A 44.2(16) . . . . ?
C43 P7 C37A C42A 102.2(17) . . . . ?
C75 P7 C37A C42A -8(2) . . . . ?
Ag8 P7 C37A C42A -129.1(16) . . . . ?
C42A C37A C38A C39A 0.0 . . . . ?
P7 C37A C38A C39A -174(2) . . . . ?
C37A C38A C39A C40A 0.0 . . . . ?
C38A C39A C40A C41A 0.0 . . . . ?
C39A C40A C41A C42A 0.0 . . . . ?
C40A C41A C42A C37A 0.0 . . . . ?
C38A C37A C42A C41A 0.0 . . . . ?
P7 C37A C42A C41A 173(2) . . . . ?
